data_4337588
loop_
_publ_author_name
'Yang, En-Cui'
'Zhang, Yuan-Yuan'
'Liu, Zhong-Yi'
'Zhao, Xiao-Jun'

_publ_section_title
;
 Diverse self-assembly from predesigned conformationally flexible
 pentanuclear clusters observed in a ternary
 copper(II)-triazolate-sulfoisophthalate system: synthesis, structure, and
 magnetism.
;
_journal_issue 1
_journal_name_full 'Inorganic chemistry'
_journal_page_first 327
_journal_page_last 335
_journal_paper_doi 10.1021/ic402280p
_journal_volume 53
_journal_year 2014
_chemical_formula_sum 'C72 H82 Cu20 N60 O47 S4'
_chemical_formula_weight 3939.02
_chemical_name_systematic
; 
 ? 
;
_space_group_IT_number 2
_symmetry_cell_setting triclinic
_symmetry_space_group_name_Hall '-P 1'
_symmetry_space_group_name_H-M 'P -1'
_atom_sites_solution_hydrogens geom
_atom_sites_solution_primary direct
_atom_sites_solution_secondary difmap
_audit_creation_method SHELXL-97
_cell_angle_alpha 113.4080(10)
_cell_angle_beta 98.040(2)
_cell_angle_gamma 90.0770(10)
_cell_formula_units_Z 2
_cell_length_a 16.1491(14)
_cell_length_b 20.6896(16)
_cell_length_c 20.7592(16)
_cell_measurement_reflns_used 6287
_cell_measurement_temperature 296(2)
_cell_measurement_theta_max 26.68
_cell_measurement_theta_min 2.55
_cell_volume 6290.3(9)
_computing_cell_refinement 'Bruker SMART'
_computing_data_collection 'Bruker SMART'
_computing_data_reduction 'Bruker SAINT'
_computing_molecular_graphics 'Bruker SHELXTL'
_computing_publication_material 'Bruker SHELXTL'
_computing_structure_refinement 'SHELXL-97 (Sheldrick, 1997)'
_computing_structure_solution 'SHELXS-97 (Sheldrick, 1990)'
_diffrn_ambient_temperature 296(2)
_diffrn_measured_fraction_theta_full 0.991
_diffrn_measured_fraction_theta_max 0.991
_diffrn_measurement_device_type 'CCD area detector'
_diffrn_measurement_method 'phi and omega scans'
_diffrn_radiation_monochromator graphite
_diffrn_radiation_source 'fine-focus sealed tube'
_diffrn_radiation_type MoK\a
_diffrn_radiation_wavelength 0.71073
_diffrn_reflns_av_R_equivalents 0.0362
_diffrn_reflns_av_sigmaI/netI 0.0829
_diffrn_reflns_limit_h_max 15
_diffrn_reflns_limit_h_min -19
_diffrn_reflns_limit_k_max 24
_diffrn_reflns_limit_k_min -22
_diffrn_reflns_limit_l_max 21
_diffrn_reflns_limit_l_min -24
_diffrn_reflns_number 32556
_diffrn_reflns_theta_full 25.01
_diffrn_reflns_theta_max 25.01
_diffrn_reflns_theta_min 1.07
_exptl_absorpt_coefficient_mu 3.476
_exptl_absorpt_correction_T_max 0.7226
_exptl_absorpt_correction_T_min 0.6608
_exptl_absorpt_correction_type multi-scan
_exptl_absorpt_process_details sadabs
_exptl_crystal_colour blue
_exptl_crystal_density_diffrn 2.080
_exptl_crystal_density_meas ?
_exptl_crystal_density_method 'not measured'
_exptl_crystal_description block
_exptl_crystal_F_000 3908
_exptl_crystal_size_max 0.13
_exptl_crystal_size_mid 0.11
_exptl_crystal_size_min 0.10
_platon_squeeze_details
; 
The unit cell contains 3 water molecules 
which have been treated as a diffuse contribution to 
the overall scattering without specific atom positions by SQUEEZE/PLATON. 
;
_refine_diff_density_max 1.233
_refine_diff_density_min -0.644
_refine_diff_density_rms 0.133
_refine_ls_extinction_method none
_refine_ls_goodness_of_fit_ref 1.010
_refine_ls_hydrogen_treatment constr
_refine_ls_matrix_type full
_refine_ls_number_parameters 1828
_refine_ls_number_reflns 21989
_refine_ls_number_restraints 36
_refine_ls_restrained_S_all 1.013
_refine_ls_R_factor_all 0.0777
_refine_ls_R_factor_gt 0.0455
_refine_ls_shift/su_max 0.001
_refine_ls_shift/su_mean 0.000
_refine_ls_structure_factor_coef Fsqd
_refine_ls_weighting_details 'calc w=1/[\s^2^(Fo^2^)+(0.0425P)^2^+0.0000P] where P=(Fo^2^+2Fc^2^)/3'
_refine_ls_weighting_scheme calc
_refine_ls_wR_factor_gt 0.1026
_refine_ls_wR_factor_ref 0.1111
_reflns_number_gt 14780
_reflns_number_total 21989
_reflns_threshold_expression >2sigma(I)
_cod_data_source_file ic402280p_si_002.cif
_cod_data_source_block n130409c
_cod_depositor_comments
;
The following automatic conversions were performed:

'_symmetry_cell_setting' value 'Triclinic' changed to 'triclinic'
according to
/usr/data/users/saulius/automatic-downloads/current/ACS/lib/dictionaries/cif_core.dic
dictionary named 'cif_core.dic' version 2.4.2 from 2011-04-26.

Automatic conversion script
Id: cif_fix_values 2281 2013-09-26 08:29:07Z andrius 

The following automatic conversions were performed:

'_exptl_crystal_density_meas' value 'none' was changed to '?' - the
value is perceived as not measured.

Automatic conversion script
Id: cif_fix_values 3008 2015-01-20 13:52:24Z robertas 
;
_cod_original_cell_volume 6290.2(9)
_cod_original_sg_symbol_H-M P-1
_cod_database_code 4337588

loop_
_symmetry_equiv_pos_as_xyz
'x, y, z'
'-x, -y, -z'

loop_
_atom_site_label
_atom_site_type_symbol
_atom_site_fract_x
_atom_site_fract_y
_atom_site_fract_z
_atom_site_U_iso_or_equiv
_atom_site_adp_type
_atom_site_occupancy
_atom_site_symmetry_multiplicity
_atom_site_calc_flag
_atom_site_refinement_flags
Cu1 Cu -0.32968(5) 0.05922(4) 0.06274(4) 0.01641(17) Uani 1 1 d .
Cu2 Cu -0.38086(5) 0.18966(3) 0.21001(4) 0.01454(17) Uani 1 1 d .
Cu3 Cu -0.17044(5) 0.15842(4) 0.18945(4) 0.02079(19) Uani 1 1 d .
Cu4 Cu 0.00846(5) 0.07654(4) 0.20105(4) 0.01848(18) Uani 1 1 d .
Cu5 Cu -0.04292(5) 0.20118(4) 0.34960(4) 0.02077(19) Uani 1 1 d .
Cu6 Cu -0.00131(5) -0.09259(4) 0.25147(4) 0.02003(19) Uani 1 1 d .
Cu7 Cu 0.06637(5) -0.21638(4) 0.11248(4) 0.01872(18) Uani 1 1 d .
Cu8 Cu 0.17030(5) -0.17289(4) 0.28669(4) 0.02029(19) Uani 1 1 d .
Cu9 Cu 0.38250(5) -0.19704(3) 0.29077(4) 0.01435(17) Uani 1 1 d .
Cu10 Cu 0.31541(5) -0.06955(4) 0.42917(4) 0.01740(18) Uani 1 1 d .
Cu11 Cu 0.14106(5) 0.28087(4) 0.48429(4) 0.0251(2) Uani 1 1 d .
Cu12 Cu 0.17380(5) 0.45471(4) 0.52281(4) 0.01710(18) Uani 1 1 d .
Cu13 Cu 0.31901(5) 0.35460(4) 0.55800(4) 0.01703(18) Uani 1 1 d .
Cu14 Cu 0.44124(5) 0.28000(4) 0.65423(4) 0.01684(18) Uani 1 1 d .
Cu15 Cu 0.50405(5) 0.43304(4) 0.64533(4) 0.01713(18) Uani 1 1 d .
Cu16 Cu 0.49705(5) 0.56738(4) 0.84015(4) 0.01652(18) Uani 1 1 d .
Cu17 Cu 0.55985(5) 0.72086(3) 0.83290(4) 0.01563(17) Uani 1 1 d .
Cu18 Cu 0.67591(5) 0.65180(4) 0.94278(4) 0.01994(18) Uani 1 1 d .
Cu19 Cu 0.82152(5) 0.54638(4) 0.98048(4) 0.01693(18) Uani 1 1 d .
Cu20 Cu 0.88946(5) 0.69131(4) 0.96245(4) 0.01679(18) Uani 1 1 d .
S1 S 0.09259(12) -0.29749(8) 0.35448(9) 0.0266(4) Uani 1 1 d .
S2 S 0.55506(11) 0.79820(8) 0.69614(8) 0.0189(4) Uani 1 1 d .
S3 S 0.93488(13) 0.27386(8) 1.12503(10) 0.0306(5) Uani 1 1 d .
S4 S 0.42738(11) 0.20552(7) 0.79202(8) 0.0182(4) Uani 1 1 d .
O1 O 0.1359(3) -0.5113(2) 0.1190(2) 0.0316(12) Uani 1 1 d .
O2 O 0.1034(3) -0.6120(2) 0.1308(2) 0.0262(11) Uani 1 1 d .
O3 O 0.2044(3) -0.5769(2) 0.3905(2) 0.0312(12) Uani 1 1 d .
O4 O 0.1579(3) -0.4824(2) 0.4724(2) 0.0204(10) Uani 1 1 d .
O5 O 0.1373(4) -0.2629(3) 0.4258(3) 0.0594(18) Uani 1 1 d .
O6 O 0.1235(3) -0.2744(2) 0.3036(2) 0.0331(12) Uani 1 1 d .
O7 O 0.0031(3) -0.2913(3) 0.3544(3) 0.0443(14) Uani 1 1 d .
O8 O 0.6431(3) 0.9939(2) 0.9616(2) 0.0208(10) Uani 1 1 d .
O9 O 0.6833(3) 1.0917(2) 0.9520(2) 0.0319(12) Uani 1 1 d .
O10 O 0.6015(3) 1.1093(2) 0.7204(2) 0.0259(11) Uani 1 1 d .
O11 O 0.6375(3) 1.0154(2) 0.6291(2) 0.0305(12) Uani 1 1 d .
O12 O 0.4939(4) 0.7896(2) 0.6352(3) 0.0467(15) Uani 1 1 d .
O13 O 0.6346(3) 0.7673(2) 0.6795(3) 0.0395(14) Uani 1 1 d .
O14 O 0.5215(3) 0.7766(2) 0.7464(2) 0.0303(12) Uani 1 1 d .
O15 O 0.8432(3) 0.4672(2) 1.0138(2) 0.0245(11) Uani 1 1 d .
O16 O 0.7923(3) 0.5525(2) 1.1004(2) 0.0361(13) Uani 1 1 d .
O17 O 0.8442(4) 0.5753(2) 1.3372(2) 0.0496(17) Uani 1 1 d .
O18 O 0.8710(3) 0.4853(2) 1.3686(2) 0.0307(12) Uani 1 1 d .
O19 O 0.9979(3) 0.2689(3) 1.1815(3) 0.0472(14) Uani 1 1 d .
O20 O 0.8591(4) 0.2332(3) 1.1198(4) 0.0655(19) Uani 1 1 d .
O21 O 0.9692(4) 0.2567(3) 1.0609(3) 0.0587(18) Uani 1 1 d .
O22 O 0.3377(3) 0.0020(2) 0.5292(2) 0.0210(10) Uani 1 1 d .
O23 O 0.2905(3) -0.0899(2) 0.5464(2) 0.0318(12) Uani 1 1 d .
O24 O 0.3955(3) -0.1022(2) 0.7778(2) 0.0216(10) Uani 1 1 d .
O25 O 0.3625(3) -0.0079(2) 0.8697(2) 0.0271(11) Uani 1 1 d .
O26 O 0.4689(3) 0.2264(2) 0.7445(2) 0.0258(11) Uani 1 1 d .
O27 O 0.3461(3) 0.2343(2) 0.8001(3) 0.0343(12) Uani 1 1 d .
O28 O 0.4787(3) 0.2207(2) 0.8597(2) 0.0312(12) Uani 1 1 d .
O29 O -0.2813(3) 0.15142(19) 0.13998(19) 0.0161(9) Uani 1 1 d .
H29' H -0.2796 0.1840 0.1164 0.019 Uiso 1 1 calc R
O30 O -0.0531(2) 0.16469(19) 0.2294(2) 0.0179(10) Uani 1 1 d .
H30' H -0.0229 0.1998 0.2193 0.022 Uiso 1 1 calc R
O31 O 0.1993(2) 0.37112(19) 0.54523(19) 0.0150(9) Uani 1 1 d .
H31' H 0.1823 0.3826 0.5919 0.018 Uiso 1 1 calc R
O32 O 0.4369(3) 0.34465(19) 0.5845(2) 0.0169(9) Uani 1 1 d .
H32' H 0.4624 0.3192 0.5419 0.020 Uiso 1 1 calc R
O33 O 0.0625(2) -0.17802(19) 0.2297(2) 0.0166(9) Uani 1 1 d .
H33' H 0.0269 -0.2131 0.2356 0.020 Uiso 1 1 calc R
O34 O 0.2725(2) -0.16376(19) 0.34987(19) 0.0156(9) Uani 1 1 d .
H34' H 0.2658 -0.1967 0.3724 0.019 Uiso 1 1 calc R
O35 O 0.5633(3) 0.65626(19) 0.9010(2) 0.0173(10) Uani 1 1 d .
H35' H 0.5324 0.6815 0.9402 0.021 Uiso 1 1 calc R
O36 O 0.7832(3) 0.64308(19) 0.9903(2) 0.0180(10) Uani 1 1 d .
H36' H 0.7826 0.6703 1.0411 0.022 Uiso 1 1 calc R
O37 O 0.0074(4) 0.2188(3) 0.4899(3) 0.0613(18) Uani 1 1 d .
H37A H -0.0092 0.2414 0.5294 0.092 Uiso 1 1 d R
H37B H 0.0175 0.1772 0.4859 0.092 Uiso 1 1 d R
O38 O 0.3007(3) 0.3237(2) 0.4369(2) 0.0439(14) Uani 1 1 d .
H38A H 0.3277 0.3538 0.4281 0.066 Uiso 1 1 d R
H38B H 0.2489 0.3231 0.4218 0.066 Uiso 1 1 d R
O39 O 0.6445(4) 0.7326(3) 1.0462(3) 0.0646(18) Uani 1 1 d .
H39A H 0.6212 0.7116 1.0675 0.097 Uiso 1 1 d R
H39B H 0.6110 0.7608 1.0375 0.097 Uiso 1 1 d R
N1 N -0.0832(3) 0.0300(2) 0.1172(3) 0.0198(12) Uani 1 1 d .
N2 N -0.1533(4) 0.0635(3) 0.1181(3) 0.0242(13) Uani 1 1 d .
N3 N -0.2127(3) 0.0238(2) 0.0658(3) 0.0204(12) Uani 1 1 d .
N4 N -0.4412(3) 0.1029(2) 0.0591(2) 0.0164(12) Uani 1 1 d .
N5 N -0.4573(3) 0.1582(2) 0.1153(2) 0.0169(12) Uani 1 1 d .
N6 N -0.5267(3) 0.1867(2) 0.0992(3) 0.0170(12) Uani 1 1 d .
N7 N -0.1618(3) 0.2254(2) 0.3485(2) 0.0189(12) Uani 1 1 d .
N8 N -0.2100(3) 0.2088(2) 0.2860(2) 0.0168(12) Uani 1 1 d .
N9 N -0.2904(3) 0.2177(2) 0.2949(3) 0.0179(12) Uani 1 1 d .
N10 N 0.0991(3) 0.1270(2) 0.2808(3) 0.0216(13) Uani 1 1 d .
N11 N 0.0764(3) 0.1737(3) 0.3412(3) 0.0237(13) Uani 1 1 d .
N12 N 0.1431(3) 0.1962(2) 0.3925(3) 0.0197(12) Uani 1 1 d .
N13 N -0.0093(3) 0.3044(2) 0.3970(3) 0.0216(8) Uani 1 1 d U
N14 N 0.0602(3) 0.3307(2) 0.4435(3) 0.0219(9) Uani 1 1 d U
N15 N 0.0666(3) 0.4004(2) 0.4644(3) 0.0188(12) Uani 1 1 d .
N16 N 0.2899(3) 0.4962(3) 0.5652(3) 0.0234(13) Uani 1 1 d .
N17 N 0.3446(3) 0.4553(3) 0.5822(3) 0.0209(13) Uani 1 1 d .
N18 N 0.4194(3) 0.4885(3) 0.6101(3) 0.0258(13) Uani 1 1 d .
N19 N 0.2054(3) 0.2411(3) 0.5462(3) 0.0227(13) Uani 1 1 d .
N20 N 0.2842(3) 0.2658(3) 0.5674(3) 0.0227(13) Uani 1 1 d .
N21 N 0.3197(3) 0.2447(3) 0.6163(3) 0.0199(12) Uani 1 1 d .
N22 N 0.4788(3) 0.1862(2) 0.5905(2) 0.0177(12) Uani 1 1 d .
N23 N 0.5509(3) 0.1638(2) 0.6116(2) 0.0160(11) Uani 1 1 d .
N24 N 0.5713(3) 0.1075(2) 0.5579(2) 0.0188(12) Uani 1 1 d .
N25 N 0.5891(3) 0.3770(2) 0.6758(3) 0.0184(12) Uani 1 1 d .
N26 N 0.5617(3) 0.3193(2) 0.6822(3) 0.0173(12) Uani 1 1 d .
N27 N 0.6255(3) 0.2945(2) 0.7120(3) 0.0165(12) Uani 1 1 d .
N28 N 0.4039(3) 0.3690(2) 0.7269(3) 0.0177(12) Uani 1 1 d .
N29 N 0.4409(3) 0.4314(2) 0.7376(2) 0.0150(11) Uani 1 1 d .
N30 N 0.4209(3) 0.4805(2) 0.7960(3) 0.0169(12) Uani 1 1 d .
N31 N 0.5785(3) 0.5199(2) 0.6896(3) 0.0170(12) Uani 1 1 d .
N32 N 0.5577(3) 0.5700(2) 0.7485(3) 0.0168(12) Uani 1 1 d .
N33 N 0.5918(3) 0.6323(2) 0.7569(3) 0.0168(12) Uani 1 1 d .
N34 N 0.5804(3) 0.5143(2) 0.8786(3) 0.0222(13) Uani 1 1 d .
N35 N 0.6524(3) 0.5492(3) 0.9153(3) 0.0231(13) Uani 1 1 d .
N36 N 0.7043(3) 0.5082(3) 0.9344(3) 0.0219(13) Uani 1 1 d .
N37 N 0.6825(3) 0.7485(2) 0.8647(3) 0.0180(12) Uani 1 1 d .
N38 N 0.7259(3) 0.7191(2) 0.9048(2) 0.0162(12) Uani 1 1 d .
N39 N 0.8080(3) 0.7308(2) 0.9079(3) 0.0188(12) Uani 1 1 d .
N40 N 0.9364(3) 0.5923(2) 1.0287(3) 0.0181(12) Uani 1 1 d .
N41 N 0.9603(3) 0.6536(2) 1.0259(3) 0.0151(11) Uani 1 1 d .
N42 N 1.0307(3) 0.6806(2) 1.0702(3) 0.0172(12) Uani 1 1 d .
N43 N 0.4113(3) 0.6247(2) 0.8139(3) 0.0191(12) Uani 1 1 d .
N44 N 0.4375(3) 0.6842(2) 0.8090(3) 0.0168(12) Uani 1 1 d .
N45 N 0.3722(3) 0.7123(2) 0.7850(3) 0.0184(12) Uani 1 1 d .
N46 N 0.1999(4) -0.0377(3) 0.4103(3) 0.0264(14) Uani 1 1 d .
N47 N 0.1483(3) -0.0778(3) 0.3528(3) 0.0243(13) Uani 1 1 d .
N48 N 0.0818(4) -0.0432(3) 0.3420(3) 0.0254(13) Uani 1 1 d .
N49 N -0.0827(3) -0.1457(3) 0.1634(3) 0.0220(13) Uani 1 1 d .
N50 N -0.0544(3) -0.1933(2) 0.1072(3) 0.0203(12) Uani 1 1 d .
N51 N -0.1146(3) -0.2169(2) 0.0512(3) 0.0200(12) Uani 1 1 d .
N52 N 0.1850(3) -0.2368(2) 0.1307(3) 0.0186(12) Uani 1 1 d .
N53 N 0.2236(3) -0.2192(2) 0.1975(2) 0.0171(12) Uani 1 1 d .
N54 N 0.3054(3) -0.2296(2) 0.1975(3) 0.0183(12) Uani 1 1 d .
N55 N -0.0845(3) 0.1010(2) 0.3278(3) 0.0202(12) Uani 1 1 d .
N56 N -0.0487(3) 0.0480(2) 0.2823(3) 0.0197(12) Uani 1 1 d .
N57 N -0.0744(3) -0.0128(3) 0.2843(3) 0.0194(12) Uani 1 1 d .
N58 N 0.0781(3) -0.0054(2) 0.1596(3) 0.0196(12) Uani 1 1 d .
N59 N 0.0646(3) -0.0630(2) 0.1714(3) 0.0198(12) Uani 1 1 d .
N60 N 0.0975(3) -0.1171(2) 0.1235(3) 0.0227(13) Uani 1 1 d .
C1 C -0.1788(4) -0.0368(3) 0.0305(3) 0.0254(16) Uani 1 1 d .
H1 H -0.2057 -0.0749 -0.0088 0.031 Uiso 1 1 calc R
C2 C -0.0975(5) -0.0329(3) 0.0624(3) 0.0309(18) Uani 1 1 d .
H2 H -0.0594 -0.0676 0.0485 0.037 Uiso 1 1 calc R
C3 C -0.5560(4) 0.1462(3) 0.0308(3) 0.0227(15) Uani 1 1 d .
H3 H -0.6046 0.1529 0.0049 0.027 Uiso 1 1 calc R
C4 C -0.5030(4) 0.0936(3) 0.0055(3) 0.0217(15) Uani 1 1 d .
H4 H -0.5087 0.0583 -0.0401 0.026 Uiso 1 1 calc R
C5 C -0.2914(4) 0.2420(3) 0.3645(3) 0.0252(16) Uani 1 1 d .
H5 H -0.3389 0.2534 0.3865 0.030 Uiso 1 1 calc R
C6 C -0.2112(4) 0.2475(3) 0.3984(3) 0.0272(16) Uani 1 1 d .
H6 H -0.1942 0.2637 0.4472 0.033 Uiso 1 1 calc R
C7 C 0.2081(4) 0.1630(3) 0.3650(4) 0.0303(17) Uani 1 1 d .
H7 H 0.2625 0.1682 0.3889 0.036 Uiso 1 1 calc R
C8 C 0.1811(4) 0.1195(3) 0.2949(4) 0.0293(17) Uani 1 1 d .
H8 H 0.2139 0.0902 0.2631 0.035 Uiso 1 1 calc R
C9 C 0.0014(4) 0.4181(3) 0.4300(3) 0.0181(14) Uani 1 1 d .
H9 H -0.0097 0.4634 0.4337 0.022 Uiso 1 1 calc R
C10 C -0.0462(4) 0.3580(3) 0.3883(3) 0.0221(9) Uani 1 1 d U
H10 H -0.0963 0.3550 0.3587 0.027 Uiso 1 1 calc R
C11 C 0.4120(5) 0.5537(4) 0.6124(4) 0.042(2) Uani 1 1 d .
H11 H 0.4540 0.5898 0.6306 0.051 Uiso 1 1 calc R
C12 C 0.3328(5) 0.5580(3) 0.5837(4) 0.040(2) Uani 1 1 d .
H12 H 0.3116 0.5974 0.5777 0.048 Uiso 1 1 calc R
C13 C 0.1896(4) 0.2027(3) 0.5828(4) 0.0294(17) Uani 1 1 d .
H13 H 0.1390 0.1791 0.5793 0.035 Uiso 1 1 calc R
C14 C 0.2632(5) 0.2053(3) 0.6266(4) 0.0318(18) Uani 1 1 d .
H14 H 0.2715 0.1832 0.6580 0.038 Uiso 1 1 calc R
C15 C 0.5102(4) 0.0945(3) 0.5020(3) 0.0309(17) Uani 1 1 d .
H15 H 0.5077 0.0583 0.4571 0.037 Uiso 1 1 calc R
C16 C 0.4534(4) 0.1438(3) 0.5232(3) 0.0299(17) Uani 1 1 d .
H16 H 0.4047 0.1473 0.4953 0.036 Uiso 1 1 calc R
C17 C 0.6932(4) 0.3373(3) 0.7245(3) 0.0238(16) Uani 1 1 d .
H17 H 0.7468 0.3325 0.7445 0.029 Uiso 1 1 calc R
C18 C 0.6696(4) 0.3892(3) 0.7025(3) 0.0244(16) Uani 1 1 d .
H18 H 0.7041 0.4267 0.7056 0.029 Uiso 1 1 calc R
C19 C 0.3689(5) 0.4504(3) 0.8228(4) 0.0302(18) Uani 1 1 d .
H19 H 0.3445 0.4730 0.8634 0.036 Uiso 1 1 calc R
C20 C 0.3588(5) 0.3803(3) 0.7790(4) 0.0311(18) Uani 1 1 d .
H20 H 0.3260 0.3465 0.7846 0.037 Uiso 1 1 calc R
C21 C 0.6377(4) 0.6226(3) 0.7045(4) 0.0283(17) Uani 1 1 d .
H21 H 0.6693 0.6570 0.6988 0.034 Uiso 1 1 calc R
C22 C 0.6285(4) 0.5516(3) 0.6610(3) 0.0270(17) Uani 1 1 d .
H22 H 0.6520 0.5293 0.6199 0.032 Uiso 1 1 calc R
C23 C 0.6641(5) 0.4445(3) 0.9084(4) 0.0351(19) Uani 1 1 d .
H23 H 0.6855 0.4046 0.9130 0.042 Uiso 1 1 calc R
C24 C 0.5873(5) 0.4471(3) 0.8742(4) 0.0349(19) Uani 1 1 d .
H24 H 0.5468 0.4099 0.8519 0.042 Uiso 1 1 calc R
C25 C 0.8180(4) 0.7686(3) 0.8693(3) 0.0259(16) Uani 1 1 d .
H25 H 0.8687 0.7844 0.8625 0.031 Uiso 1 1 calc R
C26 C 0.7399(4) 0.7796(3) 0.8419(4) 0.0280(17) Uani 1 1 d .
H26 H 0.7280 0.8040 0.8128 0.034 Uiso 1 1 calc R
C27 C 1.0539(4) 0.6364(3) 1.1008(3) 0.0252(16) Uani 1 1 d .
H27 H 1.1017 0.6423 1.1339 0.030 Uiso 1 1 calc R
C28 C 0.9950(4) 0.5806(3) 1.0750(3) 0.0233(15) Uani 1 1 d .
H28 H 0.9955 0.5419 1.0872 0.028 Uiso 1 1 calc R
C29 C 0.3033(4) 0.6702(3) 0.7752(4) 0.0282(17) Uani 1 1 d .
H29 H 0.2486 0.6775 0.7599 0.034 Uiso 1 1 calc R
C30 C 0.3290(4) 0.6144(3) 0.7922(4) 0.0286(17) Uani 1 1 d .
H30 H 0.2950 0.5766 0.7890 0.034 Uiso 1 1 calc R
C31 C 0.0916(5) 0.0204(3) 0.3943(4) 0.044(2) Uani 1 1 d .
H31 H 0.0545 0.0560 0.4008 0.053 Uiso 1 1 calc R
C32 C 0.1658(5) 0.0249(4) 0.4371(4) 0.043(2) Uani 1 1 d .
H32 H 0.1886 0.0641 0.4773 0.052 Uiso 1 1 calc R
C33 C -0.1836(4) -0.1831(3) 0.0720(3) 0.0260(16) Uani 1 1 d .
H33 H -0.2356 -0.1888 0.0440 0.031 Uiso 1 1 calc R
C34 C -0.1628(4) -0.1386(3) 0.1422(3) 0.0256(16) Uani 1 1 d .
H34 H -0.1985 -0.1086 0.1703 0.031 Uiso 1 1 calc R
C35 C 0.3200(4) -0.2551(3) 0.1306(3) 0.0242(16) Uani 1 1 d .
H35 H 0.3714 -0.2676 0.1154 0.029 Uiso 1 1 calc R
C36 C 0.2449(4) -0.2596(3) 0.0880(3) 0.0282(17) Uani 1 1 d .
H36 H 0.2366 -0.2755 0.0388 0.034 Uiso 1 1 calc R
C37 C -0.1284(5) 0.0033(3) 0.3315(4) 0.0352(19) Uani 1 1 d .
H37 H -0.1568 -0.0289 0.3430 0.042 Uiso 1 1 calc R
C38 C -0.1345(5) 0.0740(4) 0.3593(4) 0.0373(19) Uani 1 1 d .
H38 H -0.1670 0.0993 0.3936 0.045 Uiso 1 1 calc R
C39 C 0.1325(5) -0.0933(3) 0.0808(4) 0.036(2) Uani 1 1 d .
H39 H 0.1591 -0.1197 0.0426 0.043 Uiso 1 1 calc R
C40 C 0.1211(5) -0.0235(3) 0.1048(4) 0.0334(19) Uani 1 1 d .
H40 H 0.1400 0.0071 0.0863 0.040 Uiso 1 1 calc R
C41 C 0.1187(4) -0.5031(3) 0.2321(3) 0.0180(14) Uani 1 1 d .
C42 C 0.1387(4) -0.5311(3) 0.2824(3) 0.0210(15) Uani 1 1 d .
H42 H 0.1472 -0.5790 0.2678 0.025 Uiso 1 1 calc R
C43 C 0.1463(4) -0.4883(3) 0.3541(3) 0.0195(15) Uani 1 1 d .
C44 C 0.1302(4) -0.4175(3) 0.3760(3) 0.0249(16) Uani 1 1 d .
H44 H 0.1333 -0.3892 0.4241 0.030 Uiso 1 1 calc R
C45 C 0.1098(4) -0.3890(3) 0.3265(3) 0.0181(14) Uani 1 1 d .
C46 C 0.1047(4) -0.4306(3) 0.2551(3) 0.0215(15) Uani 1 1 d .
H46 H 0.0919 -0.4109 0.2220 0.026 Uiso 1 1 calc R
C47 C 0.1186(4) -0.5455(3) 0.1535(3) 0.0209(15) Uani 1 1 d .
C48 C 0.1713(4) -0.5188(3) 0.4085(3) 0.0188(14) Uani 1 1 d .
C49 C 0.6292(4) 0.9932(3) 0.8461(3) 0.0184(14) Uani 1 1 d .
C50 C 0.6312(4) 1.0322(3) 0.8052(3) 0.0193(15) Uani 1 1 d .
H50 H 0.6464 1.0802 0.8272 0.023 Uiso 1 1 calc R
C51 C 0.6110(4) 1.0005(3) 0.7325(3) 0.0165(14) Uani 1 1 d .
C52 C 0.5878(4) 0.9294(3) 0.6995(3) 0.0200(15) Uani 1 1 d .
H52 H 0.5758 0.9076 0.6503 0.024 Uiso 1 1 calc R
C53 C 0.5825(4) 0.8904(3) 0.7404(3) 0.0154(14) Uani 1 1 d .
C54 C 0.6034(4) 0.9220(3) 0.8132(3) 0.0156(14) Uani 1 1 d .
H54 H 0.6002 0.8957 0.8403 0.019 Uiso 1 1 calc R
C55 C 0.6542(4) 1.0299(3) 0.9252(3) 0.0192(15) Uani 1 1 d .
C56 C 0.6167(4) 1.0449(3) 0.6898(3) 0.0197(15) Uani 1 1 d .
C57 C 0.8750(4) 0.4698(3) 1.2482(3) 0.0225(15) Uani 1 1 d .
C58 C 0.8522(4) 0.4981(3) 1.1989(3) 0.0216(15) Uani 1 1 d .
H58 H 0.8339 0.5437 1.2138 0.026 Uiso 1 1 calc R
C59 C 0.8561(4) 0.4599(3) 1.1272(3) 0.0194(15) Uani 1 1 d .
C60 C 0.8831(4) 0.3925(3) 1.1045(3) 0.0215(15) Uani 1 1 d .
H60 H 0.8858 0.3666 1.0567 0.026 Uiso 1 1 calc R
C61 C 0.9062(4) 0.3634(3) 1.1539(3) 0.0211(15) Uani 1 1 d .
C62 C 0.9027(4) 0.4016(3) 1.2252(3) 0.0216(15) Uani 1 1 d .
H62 H 0.9188 0.3818 1.2578 0.026 Uiso 1 1 calc R
C63 C 0.8638(4) 0.5128(3) 1.3243(3) 0.0238(16) Uani 1 1 d .
C64 C 0.8275(4) 0.4959(3) 1.0767(4) 0.0244(16) Uani 1 1 d .
C65 C 0.3812(4) 0.0042(3) 0.7635(3) 0.0169(14) Uani 1 1 d .
C66 C 0.3581(4) -0.0295(3) 0.6901(3) 0.0190(15) Uani 1 1 d .
H66 H 0.3432 -0.0777 0.6696 0.023 Uiso 1 1 calc R
C67 C 0.3569(4) 0.0078(3) 0.6469(3) 0.0182(14) Uani 1 1 d .
C68 C 0.3832(4) 0.0794(3) 0.6781(3) 0.0148(14) Uani 1 1 d .
H68 H 0.3853 0.1049 0.6501 0.018 Uiso 1 1 calc R
C69 C 0.4062(4) 0.1120(3) 0.7512(3) 0.0165(14) Uani 1 1 d .
C70 C 0.4028(4) 0.0761(3) 0.7948(3) 0.0192(15) Uani 1 1 d .
H70 H 0.4147 0.0997 0.8439 0.023 Uiso 1 1 calc R
C71 C 0.3254(4) -0.0298(3) 0.5684(3) 0.0197(15) Uani 1 1 d .
C72 C 0.3807(4) -0.0386(3) 0.8083(3) 0.0179(14) Uani 1 1 d .
O40 O 0.4476(4) 0.7128(3) 0.9943(3) 0.0673(19) Uani 1 1 d .
O41 O 0.3102(4) 0.7694(3) 0.4567(3) 0.0663(19) Uani 1 1 d .
O42 O 0.5574(4) 0.3053(4) 0.5013(3) 0.078(2) Uani 1 1 d .
O43 O 0.6963(3) 0.2275(2) 0.0484(2) 0.0436(14) Uani 1 1 d .
O44 O 0.7971(4) 0.6956(3) 0.1462(3) 0.0510(16) Uani 1 1 d .
O45 O 0.9271(5) 0.7673(4) 0.2632(4) 0.072(3) Uani 0.75 1 d PU
O46 O 0.9467(11) 0.1126(8) 0.5314(8) 0.105(5) Uani 0.50 1 d PU
O47 O 0.9307(16) 0.8651(13) 0.3475(13) 0.071(7) Uani 0.25 1 d PU

loop_
_atom_site_aniso_label
_atom_site_aniso_U_11
_atom_site_aniso_U_22
_atom_site_aniso_U_33
_atom_site_aniso_U_23
_atom_site_aniso_U_13
_atom_site_aniso_U_12
Cu1 0.0182(5) 0.0173(4) 0.0117(4) 0.0039(3) 0.0014(3) 0.0023(3)
Cu2 0.0170(5) 0.0120(4) 0.0138(4) 0.0052(3) -0.0003(3) 0.0014(3)
Cu3 0.0171(5) 0.0199(4) 0.0175(4) 0.0004(3) -0.0005(3) 0.0052(3)
Cu4 0.0176(5) 0.0167(4) 0.0178(4) 0.0034(3) 0.0028(3) 0.0046(3)
Cu5 0.0145(5) 0.0166(4) 0.0223(4) 0.0001(3) -0.0019(3) 0.0037(3)
Cu6 0.0192(5) 0.0170(4) 0.0184(4) 0.0019(3) 0.0008(3) 0.0054(3)
Cu7 0.0164(5) 0.0152(4) 0.0201(4) 0.0037(3) -0.0011(3) 0.0027(3)
Cu8 0.0185(5) 0.0196(4) 0.0159(4) 0.0010(3) -0.0005(3) 0.0058(3)
Cu9 0.0175(5) 0.0114(4) 0.0131(4) 0.0048(3) -0.0006(3) 0.0019(3)
Cu10 0.0217(5) 0.0164(4) 0.0109(4) 0.0027(3) 0.0006(3) 0.0035(3)
Cu11 0.0282(5) 0.0149(4) 0.0248(5) 0.0055(4) -0.0121(4) 0.0029(4)
Cu12 0.0197(5) 0.0164(4) 0.0158(4) 0.0081(3) 0.0000(3) 0.0030(3)
Cu13 0.0181(5) 0.0136(4) 0.0195(4) 0.0076(3) 0.0004(3) 0.0019(3)
Cu14 0.0147(5) 0.0127(4) 0.0206(4) 0.0052(3) -0.0010(3) 0.0005(3)
Cu15 0.0159(5) 0.0130(4) 0.0229(4) 0.0086(3) 0.0000(3) 0.0005(3)
Cu16 0.0156(5) 0.0130(4) 0.0215(4) 0.0082(3) 0.0007(3) 0.0002(3)
Cu17 0.0131(4) 0.0119(4) 0.0205(4) 0.0058(3) 0.0002(3) 0.0008(3)
Cu18 0.0161(5) 0.0179(4) 0.0269(5) 0.0119(4) -0.0026(4) -0.0005(3)
Cu19 0.0184(5) 0.0175(4) 0.0164(4) 0.0092(3) 0.0000(3) 0.0013(3)
Cu20 0.0180(5) 0.0146(4) 0.0157(4) 0.0055(3) -0.0019(3) 0.0023(3)
S1 0.0386(12) 0.0193(8) 0.0215(10) 0.0077(7) 0.0053(8) 0.0072(8)
S2 0.0254(10) 0.0151(8) 0.0153(9) 0.0046(7) 0.0050(7) -0.0013(7)
S3 0.0452(13) 0.0172(8) 0.0346(11) 0.0129(8) 0.0151(9) 0.0071(8)
S4 0.0305(11) 0.0107(7) 0.0139(8) 0.0045(6) 0.0063(7) 0.0013(7)
O1 0.059(4) 0.020(2) 0.022(3) 0.012(2) 0.017(2) 0.000(2)
O2 0.037(3) 0.021(2) 0.019(3) 0.006(2) 0.005(2) 0.002(2)
O3 0.046(3) 0.028(3) 0.031(3) 0.019(2) 0.020(2) 0.018(2)
O4 0.031(3) 0.019(2) 0.013(2) 0.0084(19) 0.001(2) 0.002(2)
O5 0.098(5) 0.031(3) 0.034(3) 0.004(3) -0.010(3) 0.019(3)
O6 0.043(3) 0.021(2) 0.045(3) 0.019(2) 0.020(3) 0.008(2)
O7 0.031(3) 0.047(3) 0.068(4) 0.030(3) 0.028(3) 0.017(3)
O8 0.029(3) 0.022(2) 0.008(2) 0.0027(19) 0.0024(19) -0.002(2)
O9 0.050(4) 0.022(2) 0.016(3) 0.000(2) 0.005(2) -0.015(2)
O10 0.041(3) 0.019(2) 0.021(3) 0.011(2) 0.006(2) 0.000(2)
O11 0.053(4) 0.024(2) 0.021(3) 0.014(2) 0.012(2) 0.003(2)
O12 0.066(4) 0.027(3) 0.035(3) 0.010(2) -0.023(3) -0.017(3)
O13 0.047(4) 0.019(2) 0.051(3) 0.007(2) 0.026(3) 0.010(2)
O14 0.052(4) 0.017(2) 0.026(3) 0.009(2) 0.022(2) 0.003(2)
O15 0.034(3) 0.033(3) 0.015(2) 0.018(2) 0.007(2) 0.002(2)
O16 0.051(4) 0.029(3) 0.037(3) 0.020(2) 0.016(3) 0.018(3)
O17 0.109(5) 0.027(3) 0.023(3) 0.014(2) 0.034(3) 0.027(3)
O18 0.048(4) 0.030(3) 0.016(3) 0.011(2) 0.008(2) 0.017(2)
O19 0.044(4) 0.044(3) 0.058(4) 0.027(3) 0.001(3) 0.010(3)
O20 0.034(4) 0.032(3) 0.137(6) 0.042(4) 0.012(4) 0.004(3)
O21 0.096(5) 0.033(3) 0.049(4) 0.010(3) 0.036(4) 0.025(3)
O22 0.032(3) 0.023(2) 0.012(2) 0.0102(19) 0.005(2) 0.004(2)
O23 0.050(4) 0.020(2) 0.018(3) 0.001(2) 0.004(2) -0.014(2)
O24 0.031(3) 0.018(2) 0.018(2) 0.010(2) 0.002(2) 0.002(2)
O25 0.049(3) 0.022(2) 0.014(2) 0.011(2) 0.008(2) 0.004(2)
O26 0.044(3) 0.016(2) 0.023(3) 0.011(2) 0.018(2) 0.003(2)
O27 0.025(3) 0.025(2) 0.053(3) 0.015(2) 0.012(2) 0.010(2)
O28 0.044(3) 0.024(2) 0.020(3) 0.006(2) -0.004(2) -0.009(2)
O29 0.020(3) 0.021(2) 0.010(2) 0.0088(18) 0.0026(18) 0.0061(19)
O30 0.011(2) 0.017(2) 0.022(2) 0.0051(19) -0.0008(19) -0.0010(18)
O31 0.016(3) 0.016(2) 0.010(2) 0.0018(18) 0.0018(18) -0.0012(18)
O32 0.017(3) 0.013(2) 0.016(2) 0.0016(18) -0.0010(18) 0.0015(18)
O33 0.014(2) 0.017(2) 0.019(2) 0.0078(19) 0.0006(18) 0.0051(18)
O34 0.017(3) 0.020(2) 0.011(2) 0.0084(18) 0.0013(18) 0.0032(19)
O35 0.019(3) 0.016(2) 0.016(2) 0.0060(18) 0.0016(19) 0.0035(19)
O36 0.017(3) 0.018(2) 0.019(2) 0.0081(19) 0.0014(19) 0.0048(19)
O37 0.069(5) 0.076(4) 0.068(4) 0.048(4) 0.045(4) 0.027(4)
O38 0.061(4) 0.049(3) 0.029(3) 0.021(3) 0.017(3) 0.017(3)
O39 0.051(4) 0.097(5) 0.037(3) 0.015(3) 0.014(3) 0.011(4)
N1 0.018(3) 0.016(3) 0.022(3) 0.003(2) 0.003(2) 0.008(2)
N2 0.028(4) 0.019(3) 0.019(3) 0.002(2) 0.001(3) 0.002(3)
N3 0.024(3) 0.017(3) 0.015(3) 0.002(2) -0.003(2) 0.000(2)
N4 0.021(3) 0.016(3) 0.010(3) 0.002(2) 0.004(2) -0.003(2)
N5 0.016(3) 0.021(3) 0.010(3) 0.005(2) -0.001(2) 0.001(2)
N6 0.020(3) 0.015(3) 0.020(3) 0.009(2) 0.004(2) 0.008(2)
N7 0.024(3) 0.019(3) 0.008(3) 0.002(2) -0.003(2) 0.001(2)
N8 0.016(3) 0.014(3) 0.014(3) 0.000(2) -0.002(2) 0.004(2)
N9 0.015(3) 0.019(3) 0.020(3) 0.009(2) 0.004(2) 0.008(2)
N10 0.015(3) 0.019(3) 0.019(3) -0.004(2) 0.002(2) 0.003(2)
N11 0.019(3) 0.024(3) 0.025(3) 0.006(3) 0.004(3) 0.006(3)
N12 0.020(3) 0.011(2) 0.021(3) 0.001(2) -0.004(2) 0.001(2)
N13 0.0171(19) 0.0170(16) 0.0255(19) 0.0060(15) -0.0057(14) 0.0039(15)
N14 0.018(2) 0.0172(17) 0.0254(19) 0.0061(16) -0.0054(15) 0.0028(16)
N15 0.020(3) 0.011(3) 0.022(3) 0.004(2) -0.003(2) -0.003(2)
N16 0.019(3) 0.021(3) 0.030(3) 0.013(3) -0.003(3) 0.004(3)
N17 0.021(3) 0.019(3) 0.021(3) 0.007(2) 0.005(3) 0.001(3)
N18 0.020(4) 0.018(3) 0.040(4) 0.015(3) -0.005(3) -0.006(3)
N19 0.012(3) 0.018(3) 0.035(3) 0.011(3) -0.006(3) -0.004(2)
N20 0.027(4) 0.023(3) 0.017(3) 0.009(2) -0.003(3) 0.005(3)
N21 0.019(3) 0.022(3) 0.019(3) 0.010(2) 0.000(2) -0.001(2)
N22 0.020(3) 0.018(3) 0.014(3) 0.005(2) 0.000(2) 0.008(2)
N23 0.017(3) 0.018(3) 0.012(3) 0.006(2) -0.001(2) 0.001(2)
N24 0.029(4) 0.015(3) 0.010(3) 0.001(2) 0.003(2) 0.003(2)
N25 0.016(3) 0.013(3) 0.029(3) 0.011(2) 0.004(2) -0.001(2)
N26 0.015(3) 0.012(3) 0.028(3) 0.011(2) 0.004(2) 0.000(2)
N27 0.013(3) 0.016(3) 0.020(3) 0.008(2) 0.000(2) 0.006(2)
N28 0.018(3) 0.009(2) 0.028(3) 0.009(2) 0.006(2) 0.000(2)
N29 0.019(3) 0.013(3) 0.012(3) 0.005(2) 0.001(2) -0.003(2)
N30 0.016(3) 0.018(3) 0.019(3) 0.008(2) 0.007(2) 0.003(2)
N31 0.016(3) 0.013(3) 0.022(3) 0.005(2) 0.007(2) 0.002(2)
N32 0.018(3) 0.013(3) 0.021(3) 0.009(2) 0.003(2) 0.001(2)
N33 0.015(3) 0.011(2) 0.022(3) 0.005(2) 0.001(2) -0.001(2)
N34 0.021(3) 0.016(3) 0.026(3) 0.009(2) -0.008(3) -0.007(2)
N35 0.022(4) 0.022(3) 0.027(3) 0.015(3) -0.006(3) 0.002(3)
N36 0.019(3) 0.020(3) 0.028(3) 0.013(3) -0.003(3) 0.000(2)
N37 0.018(3) 0.017(3) 0.021(3) 0.009(2) 0.003(2) -0.001(2)
N38 0.018(3) 0.017(3) 0.011(3) 0.004(2) -0.005(2) -0.002(2)
N39 0.015(3) 0.016(3) 0.022(3) 0.004(2) 0.003(2) -0.003(2)
N40 0.020(3) 0.014(3) 0.021(3) 0.008(2) 0.005(2) 0.003(2)
N41 0.012(3) 0.013(2) 0.020(3) 0.008(2) -0.001(2) 0.002(2)
N42 0.016(3) 0.017(3) 0.018(3) 0.008(2) -0.002(2) 0.001(2)
N43 0.017(3) 0.013(3) 0.029(3) 0.011(2) 0.003(2) -0.007(2)
N44 0.016(3) 0.012(3) 0.022(3) 0.008(2) -0.002(2) -0.002(2)
N45 0.015(3) 0.015(3) 0.023(3) 0.006(2) -0.001(2) -0.001(2)
N46 0.033(4) 0.026(3) 0.011(3) 0.001(2) -0.003(3) 0.013(3)
N47 0.022(3) 0.025(3) 0.018(3) 0.001(3) 0.001(3) 0.007(3)
N48 0.028(4) 0.019(3) 0.023(3) 0.002(3) 0.004(3) 0.008(3)
N49 0.019(3) 0.019(3) 0.022(3) 0.003(2) 0.003(2) 0.000(2)
N50 0.026(4) 0.017(3) 0.015(3) 0.005(2) 0.000(2) 0.005(2)
N51 0.020(3) 0.020(3) 0.016(3) 0.005(2) -0.003(2) 0.004(2)
N52 0.019(3) 0.018(3) 0.014(3) 0.005(2) -0.006(2) -0.001(2)
N53 0.019(3) 0.018(3) 0.012(3) 0.004(2) 0.000(2) 0.005(2)
N54 0.027(4) 0.008(2) 0.018(3) 0.005(2) -0.001(2) 0.000(2)
N55 0.014(3) 0.020(3) 0.021(3) 0.003(2) 0.003(2) 0.005(2)
N56 0.020(3) 0.018(3) 0.021(3) 0.007(2) 0.004(2) 0.007(2)
N57 0.015(3) 0.022(3) 0.021(3) 0.008(2) 0.006(2) 0.003(2)
N58 0.021(3) 0.017(3) 0.024(3) 0.010(2) 0.009(3) 0.003(2)
N59 0.022(3) 0.018(3) 0.016(3) 0.004(2) 0.002(2) -0.004(2)
N60 0.020(3) 0.017(3) 0.031(3) 0.008(3) 0.010(3) 0.007(2)
C1 0.037(5) 0.016(3) 0.019(4) 0.003(3) 0.002(3) 0.001(3)
C2 0.040(5) 0.018(3) 0.023(4) -0.002(3) -0.001(3) 0.006(3)
C3 0.023(4) 0.028(4) 0.014(4) 0.009(3) -0.005(3) -0.002(3)
C4 0.020(4) 0.026(3) 0.012(3) 0.002(3) -0.006(3) -0.002(3)
C5 0.017(4) 0.039(4) 0.016(4) 0.007(3) 0.004(3) 0.004(3)
C6 0.026(4) 0.038(4) 0.010(3) 0.003(3) 0.001(3) 0.000(3)
C7 0.018(4) 0.031(4) 0.032(4) 0.003(3) -0.001(3) 0.008(3)
C8 0.016(4) 0.028(4) 0.036(4) 0.003(3) 0.006(3) 0.005(3)
C9 0.020(4) 0.017(3) 0.015(3) 0.005(3) -0.005(3) 0.008(3)
C10 0.017(2) 0.0175(18) 0.026(2) 0.0058(17) -0.0058(16) 0.0034(16)
C11 0.029(5) 0.022(4) 0.072(6) 0.024(4) -0.018(4) -0.008(3)
C12 0.035(5) 0.021(4) 0.065(6) 0.024(4) -0.009(4) -0.005(3)
C13 0.019(4) 0.027(4) 0.053(5) 0.029(4) -0.002(4) -0.005(3)
C14 0.028(5) 0.030(4) 0.047(5) 0.024(4) 0.009(4) 0.007(3)
C15 0.034(5) 0.030(4) 0.015(4) -0.002(3) -0.005(3) 0.005(3)
C16 0.031(5) 0.032(4) 0.018(4) 0.003(3) -0.006(3) 0.008(3)
C17 0.018(4) 0.018(3) 0.031(4) 0.009(3) -0.005(3) 0.000(3)
C18 0.020(4) 0.017(3) 0.036(4) 0.012(3) -0.001(3) 0.000(3)
C19 0.039(5) 0.022(4) 0.038(4) 0.014(3) 0.025(4) 0.009(3)
C20 0.034(5) 0.025(4) 0.038(4) 0.012(3) 0.019(4) -0.002(3)
C21 0.032(5) 0.020(3) 0.039(4) 0.015(3) 0.013(4) -0.005(3)
C22 0.036(5) 0.022(4) 0.024(4) 0.008(3) 0.014(3) -0.004(3)
C23 0.034(5) 0.015(3) 0.053(5) 0.016(3) -0.010(4) 0.003(3)
C24 0.041(5) 0.020(4) 0.047(5) 0.022(4) -0.007(4) -0.003(3)
C25 0.014(4) 0.034(4) 0.039(4) 0.025(3) 0.003(3) -0.005(3)
C26 0.019(4) 0.037(4) 0.042(5) 0.030(4) 0.004(3) 0.004(3)
C27 0.018(4) 0.030(4) 0.027(4) 0.013(3) -0.006(3) 0.002(3)
C28 0.017(4) 0.027(4) 0.029(4) 0.016(3) 0.001(3) 0.006(3)
C29 0.006(4) 0.022(3) 0.057(5) 0.020(4) -0.003(3) -0.001(3)
C30 0.021(4) 0.020(3) 0.048(5) 0.019(3) -0.004(3) -0.005(3)
C31 0.051(6) 0.022(4) 0.033(4) -0.011(3) -0.013(4) 0.025(4)
C32 0.041(5) 0.030(4) 0.038(5) -0.004(4) -0.007(4) 0.018(4)
C33 0.017(4) 0.029(4) 0.028(4) 0.009(3) -0.004(3) 0.004(3)
C34 0.014(4) 0.028(4) 0.031(4) 0.008(3) 0.007(3) 0.010(3)
C35 0.019(4) 0.034(4) 0.017(4) 0.008(3) 0.007(3) 0.000(3)
C36 0.034(5) 0.039(4) 0.010(3) 0.007(3) 0.007(3) 0.010(4)
C37 0.033(5) 0.027(4) 0.043(5) 0.009(4) 0.014(4) -0.003(3)
C38 0.032(5) 0.034(4) 0.046(5) 0.011(4) 0.022(4) 0.010(4)
C39 0.039(5) 0.027(4) 0.045(5) 0.009(4) 0.033(4) 0.008(4)
C40 0.040(5) 0.030(4) 0.041(5) 0.019(4) 0.025(4) 0.005(4)
C41 0.021(4) 0.017(3) 0.017(3) 0.008(3) 0.003(3) 0.000(3)
C42 0.030(4) 0.020(3) 0.019(4) 0.012(3) 0.010(3) 0.009(3)
C43 0.022(4) 0.023(3) 0.019(4) 0.014(3) 0.006(3) 0.007(3)
C44 0.032(5) 0.026(4) 0.013(3) 0.004(3) 0.007(3) 0.002(3)
C45 0.023(4) 0.019(3) 0.009(3) 0.003(3) 0.001(3) 0.000(3)
C46 0.028(4) 0.016(3) 0.024(4) 0.013(3) 0.001(3) 0.002(3)
C47 0.021(4) 0.025(4) 0.015(4) 0.006(3) 0.003(3) 0.007(3)
C48 0.018(4) 0.024(3) 0.021(4) 0.016(3) 0.001(3) -0.003(3)
C49 0.024(4) 0.022(3) 0.011(3) 0.008(3) 0.005(3) 0.001(3)
C50 0.029(4) 0.011(3) 0.019(4) 0.006(3) 0.006(3) 0.001(3)
C51 0.022(4) 0.013(3) 0.016(3) 0.008(3) 0.001(3) 0.000(3)
C52 0.025(4) 0.024(3) 0.014(3) 0.010(3) 0.006(3) 0.004(3)
C53 0.013(4) 0.016(3) 0.016(3) 0.006(3) 0.004(3) 0.001(3)
C54 0.022(4) 0.015(3) 0.012(3) 0.007(3) 0.003(3) 0.003(3)
C55 0.021(4) 0.021(3) 0.015(3) 0.005(3) 0.005(3) 0.003(3)
C56 0.021(4) 0.023(3) 0.018(4) 0.013(3) -0.001(3) -0.003(3)
C57 0.022(4) 0.025(3) 0.024(4) 0.011(3) 0.008(3) 0.006(3)
C58 0.026(4) 0.020(3) 0.025(4) 0.014(3) 0.008(3) 0.005(3)
C59 0.025(4) 0.024(3) 0.014(3) 0.012(3) 0.006(3) 0.003(3)
C60 0.029(4) 0.029(4) 0.008(3) 0.007(3) 0.010(3) 0.008(3)
C61 0.027(4) 0.018(3) 0.020(4) 0.007(3) 0.010(3) 0.002(3)
C62 0.020(4) 0.025(3) 0.023(4) 0.014(3) 0.000(3) 0.000(3)
C63 0.024(4) 0.028(4) 0.021(4) 0.011(3) 0.007(3) 0.008(3)
C64 0.018(4) 0.033(4) 0.031(4) 0.021(3) 0.004(3) -0.001(3)
C65 0.022(4) 0.013(3) 0.017(3) 0.008(3) 0.004(3) 0.000(3)
C66 0.022(4) 0.014(3) 0.021(4) 0.005(3) 0.007(3) 0.000(3)
C67 0.018(4) 0.020(3) 0.014(3) 0.003(3) 0.003(3) -0.001(3)
C68 0.016(4) 0.013(3) 0.015(3) 0.004(3) 0.006(3) 0.001(3)
C69 0.018(4) 0.017(3) 0.016(3) 0.008(3) 0.004(3) 0.003(3)
C70 0.023(4) 0.019(3) 0.013(3) 0.003(3) 0.009(3) 0.000(3)
C71 0.017(4) 0.021(3) 0.015(3) 0.002(3) 0.000(3) 0.006(3)
C72 0.025(4) 0.016(3) 0.014(3) 0.009(3) -0.002(3) -0.005(3)
O40 0.054(4) 0.111(5) 0.040(4) 0.028(4) 0.022(3) 0.031(4)
O41 0.091(6) 0.048(3) 0.057(4) 0.014(3) 0.026(4) -0.001(3)
O42 0.057(5) 0.116(5) 0.032(3) -0.002(4) 0.010(3) 0.021(4)
O43 0.059(4) 0.034(3) 0.034(3) 0.009(2) 0.007(3) 0.000(3)
O44 0.071(5) 0.042(3) 0.047(3) 0.022(3) 0.021(3) 0.022(3)
O45 0.070(5) 0.095(4) 0.074(4) 0.058(4) 0.008(3) -0.010(4)
O46 0.132(7) 0.103(6) 0.097(6) 0.053(5) 0.033(5) -0.012(5)
O47 0.068(9) 0.072(8) 0.077(8) 0.034(5) 0.017(5) 0.005(5)

loop_
_atom_type_symbol
_atom_type_description
_atom_type_scat_dispersion_real
_atom_type_scat_dispersion_imag
_atom_type_scat_source
C C 0.0033 0.0016 'International Tables Vol C Tables 4.2.6.8 and 6.1.1.4'
H H 0.0000 0.0000 'International Tables Vol C Tables 4.2.6.8 and 6.1.1.4'
N N 0.0061 0.0033 'International Tables Vol C Tables 4.2.6.8 and 6.1.1.4'
O O 0.0106 0.0060 'International Tables Vol C Tables 4.2.6.8 and 6.1.1.4'
S S 0.1246 0.1234 'International Tables Vol C Tables 4.2.6.8 and 6.1.1.4'
Cu Cu 0.3201 1.2651 'International Tables Vol C Tables 4.2.6.8 and 6.1.1.4'

loop_
_geom_angle_atom_site_label_1
_geom_angle_atom_site_label_2
_geom_angle_atom_site_label_3
_geom_angle
_geom_angle_site_symmetry_1
_geom_angle_site_symmetry_3
O8 Cu1 O29 151.92(16) 1_444 .
O8 Cu1 N4 91.32(18) 1_444 .
O29 Cu1 N4 88.71(17) . .
O8 Cu1 N3 89.85(19) 1_444 .
O29 Cu1 N3 87.69(18) . .
N4 Cu1 N3 174.42(19) . .
O8 Cu1 O25 109.99(16) 1_444 2_556
O29 Cu1 O25 98.02(15) . 2_556
N4 Cu1 O25 93.93(18) . 2_556
N3 Cu1 O25 90.80(19) . 2_556
O24 Cu2 N45 169.50(18) 2_556 2_566
O24 Cu2 N9 86.06(18) 2_556 .
N45 Cu2 N9 89.1(2) 2_566 .
O24 Cu2 N5 95.87(19) 2_556 .
N45 Cu2 N5 90.3(2) 2_566 .
N9 Cu2 N5 171.0(2) . .
O24 Cu2 O29 95.05(15) 2_556 .
N45 Cu2 O29 94.14(17) 2_566 .
N9 Cu2 O29 88.50(17) . .
N5 Cu2 O29 82.62(17) . .
O29 Cu3 O30 173.19(16) . .
O29 Cu3 N2 88.7(2) . .
O30 Cu3 N2 88.1(2) . .
O29 Cu3 N8 91.66(18) . .
O30 Cu3 N8 94.57(18) . .
N2 Cu3 N8 142.5(2) . .
N10 Cu4 O30 88.74(18) . .
N10 Cu4 N58 92.3(2) . .
O30 Cu4 N58 169.02(18) . .
N10 Cu4 N1 176.3(2) . .
O30 Cu4 N1 89.16(17) . .
N58 Cu4 N1 89.2(2) . .
N10 Cu4 N56 85.1(2) . .
O30 Cu4 N56 89.22(16) . .
N58 Cu4 N56 101.76(18) . .
N1 Cu4 N56 98.0(2) . .
N7 Cu5 N13 88.5(2) . .
N7 Cu5 N11 174.9(2) . .
N13 Cu5 N11 93.2(2) . .
N7 Cu5 N55 87.1(2) . .
N13 Cu5 N55 164.5(2) . .
N11 Cu5 N55 92.4(2) . .
N7 Cu5 O30 92.36(17) . .
N13 Cu5 O30 109.58(18) . .
N11 Cu5 O30 82.51(18) . .
N55 Cu5 O30 85.44(17) . .
O33 Cu6 N57 169.94(18) . .
O33 Cu6 N49 88.39(18) . .
N57 Cu6 N49 92.7(2) . .
O33 Cu6 N48 89.35(18) . .
N57 Cu6 N48 89.2(2) . .
N49 Cu6 N48 177.0(2) . .
O33 Cu6 N59 89.81(16) . .
N57 Cu6 N59 100.25(18) . .
N49 Cu6 N59 82.01(19) . .
N48 Cu6 N59 99.9(2) . .
N52 Cu7 N42 91.3(2) . 1_444
N52 Cu7 N50 172.6(2) . .
N42 Cu7 N50 89.7(2) 1_444 .
N52 Cu7 N60 92.6(2) . .
N42 Cu7 N60 162.4(2) 1_444 .
N50 Cu7 N60 88.6(2) . .
N52 Cu7 O33 88.68(17) . .
N42 Cu7 O33 106.31(17) 1_444 .
N50 Cu7 O33 83.98(17) . .
N60 Cu7 O33 90.89(17) . .
O34 Cu8 O33 175.21(16) . .
O34 Cu8 N47 86.93(19) . .
O33 Cu8 N47 89.28(19) . .
O34 Cu8 N53 94.08(18) . .
O33 Cu8 N53 90.71(18) . .
N47 Cu8 N53 139.2(2) . .
O34 Cu8 O6 90.67(17) . .
O33 Cu8 O6 88.66(17) . .
N47 Cu8 O6 119.81(19) . .
N53 Cu8 O6 101.02(17) . .
O10 Cu9 N27 170.68(18) 2_666 2_656
O10 Cu9 N23 95.64(19) 2_666 2_656
N27 Cu9 N23 89.39(19) 2_656 2_656
O10 Cu9 N54 85.98(18) 2_666 .
N27 Cu9 N54 89.78(19) 2_656 .
N23 Cu9 N54 174.3(2) 2_656 .
O10 Cu9 O34 95.42(16) 2_666 .
N27 Cu9 O34 92.91(17) 2_656 .
N23 Cu9 O34 83.90(17) 2_656 .
N54 Cu9 O34 90.49(18) . .
O22 Cu10 N24 90.08(18) . 2_656
O22 Cu10 N46 93.65(19) . .
N24 Cu10 N46 176.1(2) 2_656 .
O22 Cu10 O34 155.79(16) . .
N24 Cu10 O34 90.46(17) 2_656 .
N46 Cu10 O34 85.69(19) . .
O22 Cu10 O11 102.82(16) . 2_666
N24 Cu10 O11 90.38(19) 2_656 2_666
N46 Cu10 O11 89.9(2) . 2_666
O34 Cu10 O11 101.38(16) . 2_666
O31 Cu11 N19 87.42(19) . .
O31 Cu11 N14 88.76(19) . .
N19 Cu11 N14 164.9(2) . .
O31 Cu11 N12 142.74(19) . .
N19 Cu11 N12 96.2(2) . .
N14 Cu11 N12 95.7(2) . .
O31 Cu11 O37 132.64(17) . .
N19 Cu11 O37 89.7(2) . .
N14 Cu11 O37 82.2(2) . .
N12 Cu11 O37 84.6(2) . .
O4 Cu12 N16 91.17(19) 1_565 .
O4 Cu12 O31 162.26(16) 1_565 .
N16 Cu12 O31 90.41(18) . .
O4 Cu12 N15 88.29(19) 1_565 .
N16 Cu12 N15 169.1(2) . .
O31 Cu12 N15 86.86(18) . .
O4 Cu12 O18 105.70(16) 1_565 2_667
N16 Cu12 O18 90.15(19) . 2_667
O31 Cu12 O18 91.97(15) . 2_667
N15 Cu12 O18 100.44(19) . 2_667
O32 Cu13 O31 172.14(16) . .
O32 Cu13 N17 89.26(19) . .
O31 Cu13 N17 88.70(19) . .
O32 Cu13 N20 92.51(19) . .
O31 Cu13 N20 86.89(19) . .
N17 Cu13 N20 160.4(2) . .
O32 Cu13 O38 105.34(17) . .
O31 Cu13 O38 82.39(17) . .
N17 Cu13 O38 94.28(19) . .
N20 Cu13 O38 104.07(19) . .
N22 Cu14 N28 173.08(19) . .
N22 Cu14 N26 89.7(2) . .
N28 Cu14 N26 91.1(2) . .
N22 Cu14 N21 90.3(2) . .
N28 Cu14 N21 89.8(2) . .
N26 Cu14 N21 172.9(2) . .
N22 Cu14 O32 102.68(16) . .
N28 Cu14 O32 84.23(16) . .
N26 Cu14 O32 81.85(17) . .
N21 Cu14 O32 91.26(17) . .
N22 Cu14 O26 81.72(16) . .
N28 Cu14 O26 91.43(16) . .
N26 Cu14 O26 88.20(17) . .
N21 Cu14 O26 98.79(18) . .
O32 Cu14 O26 169.05(15) . .
O32 Cu15 N31 169.26(18) . .
O32 Cu15 N25 89.29(18) . .
N31 Cu15 N25 92.4(2) . .
O32 Cu15 N18 90.04(19) . .
N31 Cu15 N18 87.8(2) . .
N25 Cu15 N18 177.5(2) . .
O32 Cu15 N29 87.07(16) . .
N31 Cu15 N29 103.65(18) . .
N25 Cu15 N29 84.24(18) . .
N18 Cu15 N29 98.2(2) . .
O35 Cu16 N43 87.92(18) . .
O35 Cu16 N30 168.71(18) . .
N43 Cu16 N30 92.4(2) . .
O35 Cu16 N34 89.44(18) . .
N43 Cu16 N34 173.1(2) . .
N30 Cu16 N34 89.0(2) . .
O35 Cu16 N32 87.28(17) . .
N43 Cu16 N32 85.41(18) . .
N30 Cu16 N32 103.99(18) . .
N34 Cu16 N32 100.8(2) . .
N6 Cu17 N37 92.9(2) 2_566 .
N6 Cu17 N33 173.94(19) 2_566 .
N37 Cu17 N33 87.6(2) . .
N6 Cu17 N44 89.1(2) 2_566 .
N37 Cu17 N44 171.75(19) . .
N33 Cu17 N44 91.2(2) . .
N6 Cu17 O35 100.37(16) 2_566 .
N37 Cu17 O35 91.03(17) . .
N33 Cu17 O35 85.64(16) . .
N44 Cu17 O35 80.73(17) . .
N6 Cu17 O14 81.78(16) 2_566 .
N37 Cu17 O14 102.63(18) . .
N33 Cu17 O14 92.21(16) . .
N44 Cu17 O14 85.58(17) . .
O35 Cu17 O14 166.08(16) . .
O36 Cu18 O35 173.98(17) . .
O36 Cu18 N35 87.75(19) . .
O35 Cu18 N35 88.77(19) . .
O36 Cu18 N38 92.25(18) . .
O35 Cu18 N38 93.58(18) . .
N35 Cu18 N38 139.9(2) . .
O36 Cu18 O39 90.27(19) . .
O35 Cu18 O39 87.33(19) . .
N35 Cu18 O39 121.0(2) . .
N38 Cu18 O39 99.1(2) . .
N36 Cu19 N40 175.65(19) . .
N36 Cu19 O15 92.93(19) . .
N40 Cu19 O15 90.68(19) . .
N36 Cu19 O36 87.26(18) . .
N40 Cu19 O36 88.44(18) . .
O15 Cu19 O36 154.35(16) . .
N36 Cu19 O1 91.8(2) . 2_656
N40 Cu19 O1 89.65(19) . 2_656
O15 Cu19 O1 104.97(16) . 2_656
O36 Cu19 O1 100.66(16) . 2_656
O2 Cu20 N39 86.41(18) 2_656 .
O2 Cu20 N41 98.40(18) 2_656 .
N39 Cu20 N41 172.6(2) . .
O2 Cu20 N51 171.37(18) 2_656 1_666
N39 Cu20 N51 88.10(19) . 1_666
N41 Cu20 N51 87.75(19) . 1_666
O2 Cu20 O36 97.02(16) 2_656 .
N39 Cu20 O36 90.19(18) . .
N41 Cu20 O36 83.60(17) . .
N51 Cu20 O36 89.64(18) 1_666 .
O5 S1 O7 110.4(3) . .
O5 S1 O6 113.4(3) . .
O7 S1 O6 112.6(3) . .
O5 S1 C45 106.6(3) . .
O7 S1 C45 106.6(3) . .
O6 S1 C45 106.8(3) . .
O12 S2 O14 112.7(3) . .
O12 S2 O13 114.9(3) . .
O14 S2 O13 111.6(3) . .
O12 S2 C53 106.0(3) . .
O14 S2 C53 107.0(3) . .
O13 S2 C53 103.8(3) . .
O21 S3 O20 116.2(4) . .
O21 S3 O19 110.8(4) . .
O20 S3 O19 108.6(3) . .
O21 S3 C61 107.8(3) . .
O20 S3 C61 105.2(3) . .
O19 S3 C61 107.8(3) . .
O28 S4 O27 112.0(3) . .
O28 S4 O26 113.3(3) . .
O27 S4 O26 111.7(3) . .
O28 S4 C69 106.4(3) . .
O27 S4 C69 104.9(3) . .
O26 S4 C69 108.0(3) . .
C47 O1 Cu19 129.7(4) . 2_656
C47 O2 Cu20 132.3(4) . 2_656
C48 O4 Cu12 106.2(3) . 1_545
S1 O6 Cu8 143.8(3) . .
C55 O8 Cu1 106.6(4) . 1_666
C56 O10 Cu9 138.3(4) . 2_666
C56 O11 Cu10 125.1(4) . 2_666
S2 O14 Cu17 142.7(3) . .
C64 O15 Cu19 100.9(4) . .
C63 O18 Cu12 118.7(4) . 2_667
C71 O22 Cu10 106.7(4) . .
C72 O24 Cu2 138.0(4) . 2_556
C72 O25 Cu1 125.8(4) . 2_556
S4 O26 Cu14 141.9(3) . .
Cu3 O29 Cu1 120.26(19) . .
Cu3 O29 Cu2 114.93(17) . .
Cu1 O29 Cu2 105.15(18) . .
Cu3 O29 H29' 105.0 . .
Cu1 O29 H29' 105.0 . .
Cu2 O29 H29' 105.0 . .
Cu3 O30 Cu4 118.31(19) . .
Cu3 O30 Cu5 108.70(17) . .
Cu4 O30 Cu5 103.10(16) . .
Cu3 O30 H30' 108.8 . .
Cu4 O30 H30' 108.8 . .
Cu5 O30 H30' 108.8 . .
Cu11 O31 Cu13 106.93(17) . .
Cu11 O31 Cu12 118.9(2) . .
Cu13 O31 Cu12 114.45(19) . .
Cu11 O31 H31' 105.1 . .
Cu13 O31 H31' 105.1 . .
Cu12 O31 H31' 105.1 . .
Cu13 O32 Cu15 115.74(18) . .
Cu13 O32 Cu14 105.82(17) . .
Cu15 O32 Cu14 104.55(17) . .
Cu13 O32 H32' 110.1 . .
Cu15 O32 H32' 110.1 . .
Cu14 O32 H32' 110.1 . .
Cu8 O33 Cu6 119.2(2) . .
Cu8 O33 Cu7 114.23(18) . .
Cu6 O33 Cu7 103.96(16) . .
Cu8 O33 H33' 106.2 . .
Cu6 O33 H33' 106.2 . .
Cu7 O33 H33' 106.2 . .
Cu8 O34 Cu10 121.26(19) . .
Cu8 O34 Cu9 111.77(17) . .
Cu10 O34 Cu9 102.97(17) . .
Cu8 O34 H34' 106.7 . .
Cu10 O34 H34' 106.7 . .
Cu9 O34 H34' 106.7 . .
Cu18 O35 Cu16 118.85(18) . .
Cu18 O35 Cu17 111.26(18) . .
Cu16 O35 Cu17 105.25(17) . .
Cu18 O35 H35' 107.0 . .
Cu16 O35 H35' 107.0 . .
Cu17 O35 H35' 107.0 . .
Cu18 O36 Cu19 120.4(2) . .
Cu18 O36 Cu20 113.26(17) . .
Cu19 O36 Cu20 103.90(17) . .
Cu18 O36 H36' 106.1 . .
Cu19 O36 H36' 106.1 . .
Cu20 O36 H36' 106.1 . .
Cu11 O37 H37A 109.4 . .
Cu11 O37 H37B 109.1 . .
H37A O37 H37B 109.5 . .
Cu13 O38 H38A 109.4 . .
Cu13 O38 H38B 109.1 . .
H38A O38 H38B 109.5 . .
Cu18 O39 H39A 109.2 . .
Cu18 O39 H39B 109.3 . .
H39A O39 H39B 109.5 . .
N2 N1 C2 106.9(5) . .
N2 N1 Cu4 116.4(4) . .
C2 N1 Cu4 136.0(4) . .
N1 N2 N3 111.0(5) . .
N1 N2 Cu3 125.2(4) . .
N3 N2 Cu3 123.8(4) . .
N2 N3 C1 106.5(5) . .
N2 N3 Cu1 118.2(4) . .
C1 N3 Cu1 134.9(5) . .
N5 N4 C4 107.7(5) . .
N5 N4 Cu1 119.5(4) . .
C4 N4 Cu1 132.1(4) . .
N4 N5 N6 110.8(5) . .
N4 N5 Cu2 121.1(4) . .
N6 N5 Cu2 128.1(4) . .
N5 N6 C3 105.8(5) . .
N5 N6 Cu17 121.2(4) . 2_566
C3 N6 Cu17 132.4(4) . 2_566
N8 N7 C6 107.6(5) . .
N8 N7 Cu5 118.4(4) . .
C6 N7 Cu5 133.2(4) . .
N7 N8 N9 110.1(5) . .
N7 N8 Cu3 124.5(4) . .
N9 N8 Cu3 124.3(4) . .
C5 N9 N8 106.3(5) . .
C5 N9 Cu2 133.4(4) . .
N8 N9 Cu2 120.2(4) . .
C8 N10 N11 106.9(5) . .
C8 N10 Cu4 134.9(4) . .
N11 N10 Cu4 117.3(4) . .
N12 N11 N10 110.0(5) . .
N12 N11 Cu5 127.2(4) . .
N10 N11 Cu5 122.8(4) . .
C7 N12 N11 107.3(5) . .
C7 N12 Cu11 129.3(5) . .
N11 N12 Cu11 122.0(4) . .
C10 N13 N14 107.1(5) . .
C10 N13 Cu5 129.6(4) . .
N14 N13 Cu5 123.3(4) . .
N13 N14 N15 109.5(5) . .
N13 N14 Cu11 128.4(4) . .
N15 N14 Cu11 122.0(4) . .
C9 N15 N14 107.6(5) . .
C9 N15 Cu12 132.0(4) . .
N14 N15 Cu12 119.3(4) . .
N17 N16 C12 105.2(6) . .
N17 N16 Cu12 117.3(4) . .
C12 N16 Cu12 137.5(5) . .
N18 N17 N16 111.9(5) . .
N18 N17 Cu13 124.7(4) . .
N16 N17 Cu13 123.1(4) . .
N17 N18 C11 105.9(5) . .
N17 N18 Cu15 114.6(4) . .
C11 N18 Cu15 139.1(5) . .
N20 N19 C13 107.4(5) . .
N20 N19 Cu11 114.1(4) . .
C13 N19 Cu11 137.6(5) . .
N19 N20 N21 110.5(5) . .
N19 N20 Cu13 119.0(4) . .
N21 N20 Cu13 124.9(4) . .
C14 N21 N20 107.7(6) . .
C14 N21 Cu14 137.9(5) . .
N20 N21 Cu14 114.4(4) . .
C16 N22 N23 107.5(5) . .
C16 N22 Cu14 132.5(4) . .
N23 N22 Cu14 119.0(4) . .
N24 N23 N22 109.7(5) . .
N24 N23 Cu9 121.2(4) . 2_656
N22 N23 Cu9 128.8(4) . 2_656
N23 N24 C15 106.9(5) . .
N23 N24 Cu10 118.2(4) . 2_656
C15 N24 Cu10 134.3(4) . 2_656
C18 N25 N26 107.9(5) . .
C18 N25 Cu15 133.5(4) . .
N26 N25 Cu15 117.7(4) . .
N25 N26 N27 108.9(5) . .
N25 N26 Cu14 124.3(4) . .
N27 N26 Cu14 126.7(4) . .
C17 N27 N26 107.4(5) . .
C17 N27 Cu9 129.6(4) . 2_656
N26 N27 Cu9 120.9(4) . 2_656
C20 N28 N29 107.4(5) . .
C20 N28 Cu14 132.5(4) . .
N29 N28 Cu14 118.8(4) . .
N30 N29 N28 109.2(4) . .
N30 N29 Cu15 134.4(3) . .
N28 N29 Cu15 115.5(3) . .
N29 N30 C19 108.4(5) . .
N29 N30 Cu16 115.7(4) . .
C19 N30 Cu16 132.2(4) . .
N32 N31 C22 107.7(5) . .
N32 N31 Cu15 116.2(4) . .
C22 N31 Cu15 131.3(4) . .
N33 N32 N31 108.9(4) . .
N33 N32 Cu16 116.7(3) . .
N31 N32 Cu16 133.6(3) . .
N32 N33 C21 109.2(5) . .
N32 N33 Cu17 119.1(4) . .
C21 N33 Cu17 131.3(4) . .
N35 N34 C24 105.7(5) . .
N35 N34 Cu16 116.9(4) . .
C24 N34 Cu16 137.2(5) . .
N36 N35 N34 111.8(5) . .
N36 N35 Cu18 124.4(4) . .
N34 N35 Cu18 123.7(4) . .
N35 N36 C23 105.9(5) . .
N35 N36 Cu19 118.8(4) . .
C23 N36 Cu19 134.8(5) . .
N38 N37 C26 106.7(5) . .
N38 N37 Cu17 118.2(4) . .
C26 N37 Cu17 133.2(4) . .
N39 N38 N37 110.0(5) . .
N39 N38 Cu18 123.8(4) . .
N37 N38 Cu18 125.5(4) . .
N38 N39 C25 108.0(5) . .
N38 N39 Cu20 119.4(4) . .
C25 N39 Cu20 132.7(4) . .
C28 N40 N41 107.0(5) . .
C28 N40 Cu19 132.7(4) . .
N41 N40 Cu19 119.4(4) . .
N42 N41 N40 109.8(5) . .
N42 N41 Cu20 130.0(4) . .
N40 N41 Cu20 120.3(4) . .
N41 N42 C27 107.9(5) . .
N41 N42 Cu7 123.6(4) . 1_666
C27 N42 Cu7 123.9(4) . 1_666
C30 N43 N44 108.1(5) . .
C30 N43 Cu16 133.4(4) . .
N44 N43 Cu16 118.2(4) . .
N45 N44 N43 109.5(5) . .
N45 N44 Cu17 127.3(4) . .
N43 N44 Cu17 123.2(4) . .
N44 N45 C29 107.3(5) . .
N44 N45 Cu2 121.3(4) . 2_566
C29 N45 Cu2 129.6(4) . 2_566
N47 N46 C32 106.7(6) . .
N47 N46 Cu10 119.2(4) . .
C32 N46 Cu10 132.7(5) . .
N46 N47 N48 110.9(5) . .
N46 N47 Cu8 125.0(4) . .
N48 N47 Cu8 123.9(4) . .
C31 N48 N47 106.7(6) . .
C31 N48 Cu6 135.7(5) . .
N47 N48 Cu6 117.4(4) . .
N50 N49 C34 106.6(5) . .
N50 N49 Cu6 119.0(4) . .
C34 N49 Cu6 133.7(4) . .
N51 N50 N49 110.7(5) . .
N51 N50 Cu7 128.4(4) . .
N49 N50 Cu7 120.8(4) . .
N50 N51 C33 107.1(5) . .
N50 N51 Cu20 123.9(4) . 1_444
C33 N51 Cu20 126.5(4) . 1_444
N53 N52 C36 106.5(5) . .
N53 N52 Cu7 120.3(4) . .
C36 N52 Cu7 132.8(4) . .
N54 N53 N52 109.8(4) . .
N54 N53 Cu8 124.2(4) . .
N52 N53 Cu8 125.6(4) . .
C35 N54 N53 108.5(5) . .
C35 N54 Cu9 132.1(5) . .
N53 N54 Cu9 119.0(4) . .
N56 N55 C38 108.0(5) . .
N56 N55 Cu5 118.6(4) . .
C38 N55 Cu5 132.4(4) . .
N55 N56 N57 109.3(5) . .
N55 N56 Cu4 113.7(4) . .
N57 N56 Cu4 134.3(4) . .
N56 N57 C37 107.1(5) . .
N56 N57 Cu6 116.8(4) . .
C37 N57 Cu6 131.3(4) . .
N59 N58 C40 107.7(5) . .
N59 N58 Cu4 118.1(4) . .
C40 N58 Cu4 131.3(4) . .
N58 N59 N60 108.4(4) . .
N58 N59 Cu6 137.1(4) . .
N60 N59 Cu6 114.5(3) . .
N59 N60 C39 108.6(5) . .
N59 N60 Cu7 118.5(4) . .
C39 N60 Cu7 131.3(4) . .
N3 C1 C2 108.1(6) . .
N3 C1 H1 126.0 . .
C2 C1 H1 126.0 . .
N1 C2 C1 107.5(6) . .
N1 C2 H2 126.2 . .
C1 C2 H2 126.2 . .
N6 C3 C4 109.0(6) . .
N6 C3 H3 125.5 . .
C4 C3 H3 125.5 . .
N4 C4 C3 106.6(5) . .
N4 C4 H4 126.7 . .
C3 C4 H4 126.7 . .
N9 C5 C6 108.9(6) . .
N9 C5 H5 125.6 . .
C6 C5 H5 125.6 . .
N7 C6 C5 107.1(6) . .
N7 C6 H6 126.4 . .
C5 C6 H6 126.4 . .
N12 C7 C8 108.2(6) . .
N12 C7 H7 125.9 . .
C8 C7 H7 125.9 . .
N10 C8 C7 107.6(6) . .
N10 C8 H8 126.2 . .
C7 C8 H8 126.2 . .
N15 C9 C10 107.5(5) . .
N15 C9 H9 126.3 . .
C10 C9 H9 126.3 . .
N13 C10 C9 108.4(6) . .
N13 C10 H10 125.8 . .
C9 C10 H10 125.8 . .
N18 C11 C12 108.2(6) . .
N18 C11 H11 125.9 . .
C12 C11 H11 125.9 . .
N16 C12 C11 108.8(6) . .
N16 C12 H12 125.6 . .
C11 C12 H12 125.6 . .
N19 C13 C14 106.4(6) . .
N19 C13 H13 126.8 . .
C14 C13 H13 126.8 . .
N21 C14 C13 108.1(6) . .
N21 C14 H14 126.0 . .
C13 C14 H14 126.0 . .
N24 C15 C16 107.4(6) . .
N24 C15 H15 126.3 . .
C16 C15 H15 126.3 . .
N22 C16 C15 108.5(6) . .
N22 C16 H16 125.7 . .
C15 C16 H16 125.7 . .
N27 C17 C18 107.7(6) . .
N27 C17 H17 126.2 . .
C18 C17 H17 126.2 . .
N25 C18 C17 108.0(6) . .
N25 C18 H18 126.0 . .
C17 C18 H18 126.0 . .
N30 C19 C20 106.9(5) . .
N30 C19 H19 126.5 . .
C20 C19 H19 126.5 . .
N28 C20 C19 108.1(6) . .
N28 C20 H20 126.0 . .
C19 C20 H20 126.0 . .
N33 C21 C22 106.6(5) . .
N33 C21 H21 126.7 . .
C22 C21 H21 126.7 . .
N31 C22 C21 107.5(5) . .
N31 C22 H22 126.2 . .
C21 C22 H22 126.2 . .
N36 C23 C24 109.3(6) . .
N36 C23 H23 125.3 . .
C24 C23 H23 125.3 . .
C23 C24 N34 107.3(6) . .
C23 C24 H24 126.4 . .
N34 C24 H24 126.4 . .
N39 C25 C26 107.4(6) . .
N39 C25 H25 126.3 . .
C26 C25 H25 126.3 . .
N37 C26 C25 108.0(6) . .
N37 C26 H26 126.0 . .
C25 C26 H26 126.0 . .
N42 C27 C28 108.0(6) . .
N42 C27 H27 126.0 . .
C28 C27 H27 126.0 . .
N40 C28 C27 107.2(6) . .
N40 C28 H28 126.4 . .
C27 C28 H28 126.4 . .
N45 C29 C30 107.6(6) . .
N45 C29 H29 126.2 . .
C30 C29 H29 126.2 . .
N43 C30 C29 107.4(6) . .
N43 C30 H30 126.3 . .
C29 C30 H30 126.3 . .
N48 C31 C32 108.3(6) . .
N48 C31 H31 125.9 . .
C32 C31 H31 125.9 . .
N46 C32 C31 107.5(6) . .
N46 C32 H32 126.3 . .
C31 C32 H32 126.3 . .
N51 C33 C34 107.1(6) . .
N51 C33 H33 126.4 . .
C34 C33 H33 126.4 . .
N49 C34 C33 108.5(6) . .
N49 C34 H34 125.8 . .
C33 C34 H34 125.8 . .
N54 C35 C36 107.3(6) . .
N54 C35 H35 126.3 . .
C36 C35 H35 126.3 . .
N52 C36 C35 108.0(5) . .
N52 C36 H36 126.0 . .
C35 C36 H36 126.0 . .
N57 C37 C38 108.4(6) . .
N57 C37 H37 125.8 . .
C38 C37 H37 125.8 . .
N55 C38 C37 107.1(6) . .
N55 C38 H38 126.4 . .
C37 C38 H38 126.4 . .
C40 C39 N60 106.3(6) . .
C40 C39 H39 126.8 . .
N60 C39 H39 126.8 . .
N58 C40 C39 109.0(6) . .
N58 C40 H40 125.5 . .
C39 C40 H40 125.5 . .
C42 C41 C46 119.0(5) . .
C42 C41 C47 122.7(5) . .
C46 C41 C47 118.1(5) . .
C41 C42 C43 120.5(5) . .
C41 C42 H42 119.8 . .
C43 C42 H42 119.8 . .
C42 C43 C44 119.9(6) . .
C42 C43 C48 120.1(5) . .
C44 C43 C48 120.0(5) . .
C45 C44 C43 120.1(6) . .
C45 C44 H44 119.9 . .
C43 C44 H44 119.9 . .
C46 C45 C44 120.3(5) . .
C46 C45 S1 119.5(5) . .
C44 C45 S1 120.2(4) . .
C45 C46 C41 120.1(6) . .
C45 C46 H46 119.9 . .
C41 C46 H46 119.9 . .
O1 C47 O2 127.6(5) . .
O1 C47 C41 115.8(5) . .
O2 C47 C41 116.5(5) . .
O3 C48 O4 123.2(5) . .
O3 C48 C43 119.6(5) . .
O4 C48 C43 117.2(5) . .
C50 C49 C54 119.4(5) . .
C50 C49 C55 118.7(5) . .
C54 C49 C55 121.9(5) . .
C51 C50 C49 120.7(5) . .
C51 C50 H50 119.6 . .
C49 C50 H50 119.6 . .
C50 C51 C52 120.0(5) . .
C50 C51 C56 118.7(5) . .
C52 C51 C56 121.2(5) . .
C51 C52 C53 119.7(6) . .
C51 C52 H52 120.2 . .
C53 C52 H52 120.2 . .
C54 C53 C52 120.3(5) . .
C54 C53 S2 121.0(4) . .
C52 C53 S2 118.6(4) . .
C53 C54 C49 119.8(5) . .
C53 C54 H54 120.1 . .
C49 C54 H54 120.1 . .
O9 C55 O8 123.4(6) . .
O9 C55 C49 120.0(5) . .
O8 C55 C49 116.6(5) . .
O11 C56 O10 126.5(5) . .
O11 C56 C51 117.8(5) . .
O10 C56 C51 115.7(5) . .
C58 C57 C62 118.9(6) . .
C58 C57 C63 118.1(5) . .
C62 C57 C63 122.9(6) . .
C57 C58 C59 121.3(6) . .
C57 C58 H58 119.4 . .
C59 C58 H58 119.4 . .
C60 C59 C58 119.8(5) . .
C60 C59 C64 123.2(5) . .
C58 C59 C64 116.9(5) . .
C59 C60 C61 119.4(5) . .
C59 C60 H60 120.3 . .
C61 C60 H60 120.3 . .
C62 C61 C60 120.7(5) . .
C62 C61 S3 119.0(5) . .
C60 C61 S3 120.2(5) . .
C61 C62 C57 119.9(6) . .
C61 C62 H62 120.0 . .
C57 C62 H62 120.0 . .
O18 C63 O17 124.8(6) . .
O18 C63 C57 120.4(5) . .
O17 C63 C57 114.8(5) . .
O16 C64 O15 123.9(6) . .
O16 C64 C59 118.4(6) . .
O15 C64 C59 117.7(5) . .
C70 C65 C66 120.0(5) . .
C70 C65 C72 120.9(5) . .
C66 C65 C72 119.1(5) . .
C65 C66 C67 121.1(5) . .
C65 C66 H66 119.4 . .
C67 C66 H66 119.4 . .
C66 C67 C68 118.8(5) . .
C66 C67 C71 119.2(5) . .
C68 C67 C71 122.1(5) . .
C69 C68 C67 119.2(5) . .
C69 C68 H68 120.4 . .
C67 C68 H68 120.4 . .
C70 C69 C68 122.1(5) . .
C70 C69 S4 118.2(4) . .
C68 C69 S4 119.1(4) . .
C69 C70 C65 118.6(5) . .
C69 C70 H70 120.7 . .
C65 C70 H70 120.7 . .
O23 C71 O22 124.4(6) . .
O23 C71 C67 118.3(5) . .
O22 C71 C67 117.3(5) . .
O24 C72 O25 127.5(5) . .
O24 C72 C65 115.0(5) . .
O25 C72 C65 117.4(5) . .

loop_
_geom_bond_atom_site_label_1
_geom_bond_atom_site_label_2
_geom_bond_distance
_geom_bond_site_symmetry_2
Cu1 O8 1.978(4) 1_444
Cu1 O29 2.009(4) .
Cu1 N4 2.022(5) .
Cu1 N3 2.030(5) .
Cu1 O25 2.183(4) 2_556
Cu2 O24 1.943(4) 2_556
Cu2 N45 1.994(5) 2_566
Cu2 N9 2.010(5) .
Cu2 N5 2.029(5) .
Cu2 O29 2.252(4) .
Cu3 O29 1.909(4) .
Cu3 O30 1.941(4) .
Cu3 N2 1.983(5) .
Cu3 N8 2.053(5) .
Cu4 N10 1.979(5) .
Cu4 O30 1.994(4) .
Cu4 N58 1.999(5) .
Cu4 N1 2.022(5) .
Cu4 N56 2.296(5) .
Cu5 N7 1.984(5) .
Cu5 N13 2.000(5) .
Cu5 N11 2.021(5) .
Cu5 N55 2.028(5) .
Cu5 O30 2.283(4) .
Cu6 O33 1.972(4) .
Cu6 N57 1.980(5) .
Cu6 N49 2.000(5) .
Cu6 N48 2.036(6) .
Cu6 N59 2.360(5) .
Cu7 N52 1.979(5) .
Cu7 N42 2.003(5) 1_444
Cu7 N50 2.007(5) .
Cu7 N60 2.029(5) .
Cu7 O33 2.251(4) .
Cu8 O34 1.918(4) .
Cu8 O33 1.940(4) .
Cu8 N47 1.968(5) .
Cu8 N53 2.031(5) .
Cu8 O6 2.400(4) .
Cu9 O10 1.942(4) 2_666
Cu9 N27 1.997(5) 2_656
Cu9 N23 2.006(5) 2_656
Cu9 N54 2.009(5) .
Cu9 O34 2.253(4) .
Cu10 O22 1.995(4) .
Cu10 N24 2.017(5) 2_656
Cu10 N46 2.018(5) .
Cu10 O34 2.029(4) .
Cu10 O11 2.150(4) 2_666
Cu11 O31 1.938(4) .
Cu11 N19 1.969(5) .
Cu11 N14 1.968(5) .
Cu11 N12 2.016(5) .
Cu11 O37 2.550(6) .
Cu12 O4 1.966(4) 1_565
Cu12 N16 1.990(6) .
Cu12 O31 1.991(4) .
Cu12 N15 2.013(5) .
Cu12 O18 2.320(4) 2_667
Cu13 O32 1.940(4) .
Cu13 O31 1.964(4) .
Cu13 N17 1.967(5) .
Cu13 N20 2.011(5) .
Cu13 O38 2.310(4) .
Cu14 N22 2.018(5) .
Cu14 N28 2.020(5) .
Cu14 N26 2.021(5) .
Cu14 N21 2.027(5) .
Cu14 O32 2.324(4) .
Cu14 O26 2.521(4) .
Cu15 O32 1.973(4) .
Cu15 N31 1.973(5) .
Cu15 N25 1.993(5) .
Cu15 N18 2.028(5) .
Cu15 N29 2.303(5) .
Cu16 O35 1.973(4) .
Cu16 N43 1.983(5) .
Cu16 N30 1.989(5) .
Cu16 N34 2.013(5) .
Cu16 N32 2.278(5) .
Cu17 N6 2.001(5) 2_566
Cu17 N37 2.004(5) .
Cu17 N33 2.012(5) .
Cu17 N44 2.037(5) .
Cu17 O35 2.296(4) .
Cu17 O14 2.506(4) .
Cu18 O36 1.916(4) .
Cu18 O35 1.921(4) .
Cu18 N35 1.988(5) .
Cu18 N38 2.064(5) .
Cu18 O39 2.263(5) .
Cu19 N36 2.003(5) .
Cu19 N40 2.016(5) .
Cu19 O15 2.030(4) .
Cu19 O36 2.035(4) .
Cu19 O1 2.115(4) 2_656
Cu20 O2 1.999(4) 2_656
Cu20 N39 2.001(5) .
Cu20 N41 2.014(5) .
Cu20 N51 2.064(5) 1_666
Cu20 O36 2.237(4) .
S1 O5 1.443(5) .
S1 O7 1.451(5) .
S1 O6 1.464(4) .
S1 C45 1.781(6) .
S2 O12 1.442(5) .
S2 O14 1.453(4) .
S2 O13 1.459(5) .
S2 C53 1.781(6) .
S3 O21 1.427(5) .
S3 O20 1.450(6) .
S3 O19 1.478(5) .
S3 C61 1.790(6) .
S4 O28 1.443(5) .
S4 O27 1.445(5) .
S4 O26 1.461(4) .
S4 C69 1.788(6) .
O1 C47 1.245(7) .
O1 Cu19 2.115(4) 2_656
O2 C47 1.275(7) .
O2 Cu20 1.999(4) 2_656
O3 C48 1.254(7) .
O4 C48 1.288(7) .
O4 Cu12 1.966(4) 1_545
O8 C55 1.282(7) .
O8 Cu1 1.978(4) 1_666
O9 C55 1.236(7) .
O10 C56 1.269(7) .
O10 Cu9 1.942(4) 2_666
O11 C56 1.258(7) .
O11 Cu10 2.151(4) 2_666
O15 C64 1.264(7) .
O16 C64 1.248(7) .
O17 C63 1.264(7) .
O18 C63 1.251(7) .
O18 Cu12 2.320(4) 2_667
O22 C71 1.269(7) .
O23 C71 1.244(7) .
O24 C72 1.254(7) .
O24 Cu2 1.943(4) 2_556
O25 C72 1.256(7) .
O25 Cu1 2.183(4) 2_556
O29 H29' 0.9800 .
O30 H30' 0.9800 .
O31 H31' 0.9800 .
O32 H32' 0.9800 .
O33 H33' 0.9800 .
O34 H34' 0.9800 .
O35 H35' 0.9800 .
O36 H36' 0.9800 .
O37 H37A 0.8499 .
O37 H37B 0.8500 .
O38 H38A 0.8498 .
O38 H38B 0.8500 .
O39 H39A 0.8500 .
O39 H39B 0.8499 .
N1 N2 1.327(7) .
N1 C2 1.338(7) .
N2 N3 1.330(7) .
N3 C1 1.338(7) .
N4 N5 1.328(6) .
N4 C4 1.336(8) .
N5 N6 1.329(6) .
N6 C3 1.344(7) .
N6 Cu17 2.002(5) 2_566
N7 N8 1.330(6) .
N7 C6 1.333(7) .
N8 N9 1.340(6) .
N9 C5 1.331(7) .
N10 C8 1.338(8) .
N10 N11 1.344(6) .
N11 N12 1.339(7) .
N12 C7 1.325(8) .
N13 C10 1.321(7) .
N13 N14 1.330(7) .
N14 N15 1.330(6) .
N15 C9 1.323(7) .
N16 N17 1.332(7) .
N16 C12 1.339(8) .
N17 N18 1.325(7) .
N18 C11 1.336(8) .
N19 N20 1.319(7) .
N19 C13 1.344(7) .
N20 N21 1.319(6) .
N21 C14 1.316(8) .
N22 C16 1.324(8) .
N22 N23 1.335(7) .
N23 N24 1.333(6) .
N23 Cu9 2.006(5) 2_656
N24 C15 1.351(8) .
N24 Cu10 2.017(5) 2_656
N25 C18 1.323(8) .
N25 N26 1.334(6) .
N26 N27 1.336(7) .
N27 C17 1.336(8) .
N27 Cu9 1.998(5) 2_656
N28 C20 1.332(7) .
N28 N29 1.345(6) .
N29 N30 1.318(6) .
N30 C19 1.343(7) .
N31 N32 1.338(6) .
N31 C22 1.368(7) .
N32 N33 1.337(6) .
N33 C21 1.351(8) .
N34 N35 1.330(7) .
N34 C24 1.363(7) .
N35 N36 1.325(6) .
N36 C23 1.336(8) .
N37 N38 1.339(6) .
N37 C26 1.365(8) .
N38 N39 1.336(7) .
N39 C25 1.348(7) .
N40 C28 1.344(8) .
N40 N41 1.351(6) .
N41 N42 1.321(7) .
N42 C27 1.335(7) .
N42 Cu7 2.003(5) 1_666
N43 C30 1.331(8) .
N43 N44 1.347(6) .
N44 N45 1.334(7) .
N45 C29 1.352(8) .
N45 Cu2 1.994(5) 2_566
N46 N47 1.319(7) .
N46 C32 1.343(8) .
N47 N48 1.334(7) .
N48 C31 1.323(8) .
N49 N50 1.333(6) .
N49 C34 1.336(8) .
N50 N51 1.329(7) .
N51 C33 1.347(7) .
N51 Cu20 2.064(5) 1_444
N52 N53 1.343(6) .
N52 C36 1.361(7) .
N53 N54 1.339(7) .
N54 C35 1.332(7) .
N55 N56 1.328(6) .
N55 C38 1.352(8) .
N56 N57 1.342(6) .
N57 C37 1.346(8) .
N58 N59 1.334(6) .
N58 C40 1.340(7) .
N59 N60 1.337(6) .
N60 C39 1.354(8) .
C1 C2 1.372(9) .
C1 H1 0.9300 .
C2 H2 0.9300 .
C3 C4 1.367(8) .
C3 H3 0.9300 .
C4 H4 0.9300 .
C5 C6 1.366(9) .
C5 H5 0.9300 .
C6 H6 0.9300 .
C7 C8 1.379(9) .
C7 H7 0.9300 .
C8 H8 0.9300 .
C9 C10 1.358(8) .
C9 H9 0.9300 .
C10 H10 0.9300 .
C11 C12 1.353(10) .
C11 H11 0.9300 .
C12 H12 0.9300 .
C13 C14 1.380(9) .
C13 H13 0.9300 .
C14 H14 0.9300 .
C15 C16 1.356(9) .
C15 H15 0.9300 .
C16 H16 0.9300 .
C17 C18 1.359(8) .
C17 H17 0.9300 .
C18 H18 0.9300 .
C19 C20 1.366(9) .
C19 H19 0.9300 .
C20 H20 0.9300 .
C21 C22 1.379(8) .
C21 H21 0.9300 .
C22 H22 0.9300 .
C23 C24 1.352(10) .
C23 H23 0.9300 .
C24 H24 0.9300 .
C25 C26 1.367(9) .
C25 H25 0.9300 .
C26 H26 0.9300 .
C27 C28 1.374(9) .
C27 H27 0.9300 .
C28 H28 0.9300 .
C29 C30 1.384(8) .
C29 H29 0.9300 .
C30 H30 0.9300 .
C31 C32 1.368(10) .
C31 H31 0.9300 .
C32 H32 0.9300 .
C33 C34 1.371(9) .
C33 H33 0.9300 .
C34 H34 0.9300 .
C35 C36 1.377(9) .
C35 H35 0.9300 .
C36 H36 0.9300 .
C37 C38 1.353(9) .
C37 H37 0.9300 .
C38 H38 0.9300 .
C39 C40 1.350(8) .
C39 H39 0.9300 .
C40 H40 0.9300 .
C41 C42 1.383(8) .
C41 C46 1.411(8) .
C41 C47 1.515(8) .
C42 C43 1.385(8) .
C42 H42 0.9300 .
C43 C44 1.388(8) .
C43 C48 1.508(8) .
C44 C45 1.378(8) .
C44 H44 0.9300 .
C45 C46 1.376(8) .
C46 H46 0.9300 .
C49 C50 1.386(7) .
C49 C54 1.391(8) .
C49 C55 1.503(8) .
C50 C51 1.376(8) .
C50 H50 0.9300 .
C51 C52 1.377(8) .
C51 C56 1.518(7) .
C52 C53 1.394(7) .
C52 H52 0.9300 .
C53 C54 1.377(8) .
C54 H54 0.9300 .
C57 C58 1.377(8) .
C57 C62 1.395(8) .
C57 C63 1.512(8) .
C58 C59 1.391(8) .
C58 H58 0.9300 .
C59 C60 1.377(8) .
C59 C64 1.533(8) .
C60 C61 1.391(8) .
C60 H60 0.9300 .
C61 C62 1.384(8) .
C62 H62 0.9300 .
C65 C70 1.387(8) .
C65 C66 1.394(8) .
C65 C72 1.517(7) .
C66 C67 1.395(8) .
C66 H66 0.9300 .
C67 C68 1.397(8) .
C67 C71 1.509(8) .
C68 C69 1.388(8) .
C68 H68 0.9300 .
C69 C70 1.386(7) .
C70 H70 0.9300 .

loop_
_geom_torsion_atom_site_label_1
_geom_torsion_atom_site_label_2
_geom_torsion_atom_site_label_3
_geom_torsion_atom_site_label_4
_geom_torsion
_geom_torsion_site_symmetry_1
_geom_torsion_site_symmetry_4
O5 S1 O6 Cu8 -42.6(6) . .
O7 S1 O6 Cu8 83.6(6) . .
C45 S1 O6 Cu8 -159.7(5) . .
O34 Cu8 O6 S1 71.8(5) . .
O33 Cu8 O6 S1 -103.4(5) . .
N47 Cu8 O6 S1 -15.0(6) . .
N53 Cu8 O6 S1 166.1(5) . .
O12 S2 O14 Cu17 145.7(4) . .
O13 S2 O14 Cu17 14.7(5) . .
C53 S2 O14 Cu17 -98.2(4) . .
N6 Cu17 O14 S2 120.2(4) 2_566 .
N37 Cu17 O14 S2 29.1(4) . .
N33 Cu17 O14 S2 -59.0(4) . .
N44 Cu17 O14 S2 -150.1(4) . .
O35 Cu17 O14 S2 -139.8(5) . .
N36 Cu19 O15 C64 -96.2(4) . .
N40 Cu19 O15 C64 81.4(4) . .
O36 Cu19 O15 C64 -6.4(7) . .
O1 Cu19 O15 C64 171.2(4) 2_656 .
N24 Cu10 O22 C71 -78.3(4) 2_656 .
N46 Cu10 O22 C71 100.6(4) . .
O34 Cu10 O22 C71 13.0(7) . .
O11 Cu10 O22 C71 -168.7(4) 2_666 .
O28 S4 O26 Cu14 -141.1(4) . .
O27 S4 O26 Cu14 -13.6(5) . .
C69 S4 O26 Cu14 101.3(4) . .
N22 Cu14 O26 S4 -119.4(4) . .
N28 Cu14 O26 S4 59.6(4) . .
N26 Cu14 O26 S4 150.7(4) . .
N21 Cu14 O26 S4 -30.4(4) . .
O32 Cu14 O26 S4 126.1(7) . .
O30 Cu3 O29 Cu1 71.8(14) . .
N2 Cu3 O29 Cu1 10.4(2) . .
N8 Cu3 O29 Cu1 -132.1(2) . .
O30 Cu3 O29 Cu2 -161.0(13) . .
N2 Cu3 O29 Cu2 137.6(2) . .
N8 Cu3 O29 Cu2 -4.8(2) . .
O8 Cu1 O29 Cu3 -97.3(4) 1_444 .
N4 Cu1 O29 Cu3 172.3(2) . .
N3 Cu1 O29 Cu3 -12.0(2) . .
O25 Cu1 O29 Cu3 78.5(2) 2_556 .
O8 Cu1 O29 Cu2 131.1(3) 1_444 .
N4 Cu1 O29 Cu2 40.73(18) . .
N3 Cu1 O29 Cu2 -143.54(19) . .
O25 Cu1 O29 Cu2 -53.06(19) 2_556 .
O24 Cu2 O29 Cu3 -83.0(2) 2_556 .
N45 Cu2 O29 Cu3 92.0(2) 2_566 .
N9 Cu2 O29 Cu3 2.9(2) . .
N5 Cu2 O29 Cu3 -178.3(2) . .
O24 Cu2 O29 Cu1 51.59(19) 2_556 .
N45 Cu2 O29 Cu1 -133.5(2) 2_566 .
N9 Cu2 O29 Cu1 137.51(19) . .
N5 Cu2 O29 Cu1 -43.69(19) . .
O29 Cu3 O30 Cu4 -76.2(14) . .
N2 Cu3 O30 Cu4 -14.7(2) . .
N8 Cu3 O30 Cu4 127.8(2) . .
O29 Cu3 O30 Cu5 166.8(13) . .
N2 Cu3 O30 Cu5 -131.7(2) . .
N8 Cu3 O30 Cu5 10.8(2) . .
N10 Cu4 O30 Cu3 -165.9(2) . .
N58 Cu4 O30 Cu3 98.5(10) . .
N1 Cu4 O30 Cu3 17.2(2) . .
N56 Cu4 O30 Cu3 -80.8(2) . .
N10 Cu4 O30 Cu5 -46.0(2) . .
N58 Cu4 O30 Cu5 -141.6(10) . .
N1 Cu4 O30 Cu5 137.12(19) . .
N56 Cu4 O30 Cu5 39.15(19) . .
N7 Cu5 O30 Cu3 -11.0(2) . .
N13 Cu5 O30 Cu3 -100.3(2) . .
N11 Cu5 O30 Cu3 168.9(2) . .
N55 Cu5 O30 Cu3 75.9(2) . .
N7 Cu5 O30 Cu4 -137.4(2) . .
N13 Cu5 O30 Cu4 133.3(2) . .
N11 Cu5 O30 Cu4 42.6(2) . .
N55 Cu5 O30 Cu4 -50.4(2) . .
N19 Cu11 O31 Cu13 48.3(2) . .
N14 Cu11 O31 Cu13 -146.3(2) . .
N12 Cu11 O31 Cu13 -48.6(4) . .
O37 Cu11 O31 Cu13 135.5(2) . .
N19 Cu11 O31 Cu12 179.8(2) . .
N14 Cu11 O31 Cu12 -14.9(2) . .
N12 Cu11 O31 Cu12 82.9(4) . .
O37 Cu11 O31 Cu12 -93.0(3) . .
O32 Cu13 O31 Cu11 -127.2(11) . .
N17 Cu13 O31 Cu11 157.8(2) . .
N20 Cu13 O31 Cu11 -41.4(2) . .
O38 Cu13 O31 Cu11 63.29(19) . .
O32 Cu13 O31 Cu12 99.0(11) . .
N17 Cu13 O31 Cu12 23.9(2) . .
N20 Cu13 O31 Cu12 -175.2(2) . .
O38 Cu13 O31 Cu12 -70.6(2) . .
O4 Cu12 O31 Cu11 -55.0(7) 1_565 .
N16 Cu12 O31 Cu11 -150.1(2) . .
N15 Cu12 O31 Cu11 19.4(2) . .
O18 Cu12 O31 Cu11 119.7(2) 2_667 .
O4 Cu12 O31 Cu13 73.0(6) 1_565 .
N16 Cu12 O31 Cu13 -22.1(2) . .
N15 Cu12 O31 Cu13 147.4(2) . .
O18 Cu12 O31 Cu13 -112.3(2) 2_667 .
O31 Cu13 O32 Cu15 -56.1(12) . .
N17 Cu13 O32 Cu15 18.9(2) . .
N20 Cu13 O32 Cu15 -141.5(2) . .
O38 Cu13 O32 Cu15 113.2(2) . .
O31 Cu13 O32 Cu14 59.2(12) . .
N17 Cu13 O32 Cu14 134.20(19) . .
N20 Cu13 O32 Cu14 -26.24(19) . .
O38 Cu13 O32 Cu14 -131.57(17) . .
N31 Cu15 O32 Cu13 -101.7(10) . .
N25 Cu15 O32 Cu13 159.1(2) . .
N18 Cu15 O32 Cu13 -23.3(2) . .
N29 Cu15 O32 Cu13 74.9(2) . .
N31 Cu15 O32 Cu14 142.4(9) . .
N25 Cu15 O32 Cu14 43.16(19) . .
N18 Cu15 O32 Cu14 -139.3(2) . .
N29 Cu15 O32 Cu14 -41.11(17) . .
N22 Cu14 O32 Cu13 109.4(2) . .
N28 Cu14 O32 Cu13 -70.9(2) . .
N26 Cu14 O32 Cu13 -162.8(2) . .
N21 Cu14 O32 Cu13 18.8(2) . .
O26 Cu14 O32 Cu13 -138.0(6) . .
N22 Cu14 O32 Cu15 -128.0(2) . .
N28 Cu14 O32 Cu15 51.8(2) . .
N26 Cu14 O32 Cu15 -40.16(19) . .
N21 Cu14 O32 Cu15 141.4(2) . .
O26 Cu14 O32 Cu15 -15.3(8) . .
O34 Cu8 O33 Cu6 47(2) . .
N47 Cu8 O33 Cu6 9.2(2) . .
N53 Cu8 O33 Cu6 -130.0(2) . .
O6 Cu8 O33 Cu6 129.0(2) . .
O34 Cu8 O33 Cu7 170.6(19) . .
N47 Cu8 O33 Cu7 132.8(2) . .
N53 Cu8 O33 Cu7 -6.3(2) . .
O6 Cu8 O33 Cu7 -107.33(19) . .
N57 Cu6 O33 Cu8 -90.9(12) . .
N49 Cu6 O33 Cu8 172.6(2) . .
N48 Cu6 O33 Cu8 -9.2(2) . .
N59 Cu6 O33 Cu8 90.6(2) . .
N57 Cu6 O33 Cu7 140.6(11) . .
N49 Cu6 O33 Cu7 44.1(2) . .
N48 Cu6 O33 Cu7 -137.8(2) . .
N59 Cu6 O33 Cu7 -37.90(19) . .
N52 Cu7 O33 Cu8 6.9(2) . .
N42 Cu7 O33 Cu8 97.9(2) 1_444 .
N50 Cu7 O33 Cu8 -174.2(2) . .
N60 Cu7 O33 Cu8 -85.7(2) . .
N52 Cu7 O33 Cu6 138.4(2) . .
N42 Cu7 O33 Cu6 -130.6(2) 1_444 .
N50 Cu7 O33 Cu6 -42.7(2) . .
N60 Cu7 O33 Cu6 45.8(2) . .
O33 Cu8 O34 Cu10 -50(2) . .
N47 Cu8 O34 Cu10 -11.8(2) . .
N53 Cu8 O34 Cu10 127.3(2) . .
O6 Cu8 O34 Cu10 -131.6(2) . .
O33 Cu8 O34 Cu9 -171.3(19) . .
N47 Cu8 O34 Cu9 -133.5(2) . .
N53 Cu8 O34 Cu9 5.6(2) . .
O6 Cu8 O34 Cu9 106.70(18) . .
O22 Cu10 O34 Cu8 103.4(4) . .
N24 Cu10 O34 Cu8 -165.4(2) 2_656 .
N46 Cu10 O34 Cu8 14.1(2) . .
O11 Cu10 O34 Cu8 -74.9(2) 2_666 .
O22 Cu10 O34 Cu9 -130.8(4) . .
N24 Cu10 O34 Cu9 -39.60(18) 2_656 .
N46 Cu10 O34 Cu9 139.9(2) . .
O11 Cu10 O34 Cu9 50.88(19) 2_666 .
O10 Cu9 O34 Cu8 80.1(2) 2_666 .
N27 Cu9 O34 Cu8 -95.7(2) 2_656 .
N23 Cu9 O34 Cu8 175.2(2) 2_656 .
N54 Cu9 O34 Cu8 -5.9(2) . .
O10 Cu9 O34 Cu10 -51.62(19) 2_666 .
N27 Cu9 O34 Cu10 132.57(19) 2_656 .
N23 Cu9 O34 Cu10 43.49(18) 2_656 .
N54 Cu9 O34 Cu10 -137.63(18) . .
O36 Cu18 O35 Cu16 -67.3(16) . .
N35 Cu18 O35 Cu16 -12.7(2) . .
N38 Cu18 O35 Cu16 127.2(2) . .
O39 Cu18 O35 Cu16 -133.8(2) . .
O36 Cu18 O35 Cu17 170.2(15) . .
N35 Cu18 O35 Cu17 -135.1(2) . .
N38 Cu18 O35 Cu17 4.8(2) . .
O39 Cu18 O35 Cu17 103.7(2) . .
N43 Cu16 O35 Cu18 -171.0(2) . .
N30 Cu16 O35 Cu18 97.4(9) . .
N34 Cu16 O35 Cu18 15.4(2) . .
N32 Cu16 O35 Cu18 -85.5(2) . .
N43 Cu16 O35 Cu17 -45.57(19) . .
N30 Cu16 O35 Cu17 -137.2(9) . .
N34 Cu16 O35 Cu17 140.8(2) . .
N32 Cu16 O35 Cu17 39.94(18) . .
N6 Cu17 O35 Cu18 -99.5(2) 2_566 .
N37 Cu17 O35 Cu18 -6.4(2) . .
N33 Cu17 O35 Cu18 81.2(2) . .
N44 Cu17 O35 Cu18 173.1(2) . .
O14 Cu17 O35 Cu18 162.7(5) . .
N6 Cu17 O35 Cu16 130.5(2) 2_566 .
N37 Cu17 O35 Cu16 -136.4(2) . .
N33 Cu17 O35 Cu16 -48.8(2) . .
N44 Cu17 O35 Cu16 43.14(19) . .
O14 Cu17 O35 Cu16 32.7(6) . .
O35 Cu18 O36 Cu19 61.6(17) . .
N35 Cu18 O36 Cu19 6.9(2) . .
N38 Cu18 O36 Cu19 -132.9(2) . .
O39 Cu18 O36 Cu19 128.0(2) . .
O35 Cu18 O36 Cu20 -174.7(15) . .
N35 Cu18 O36 Cu20 130.6(2) . .
N38 Cu18 O36 Cu20 -9.2(2) . .
O39 Cu18 O36 Cu20 -108.3(2) . .
N36 Cu19 O36 Cu18 -10.5(2) . .
N40 Cu19 O36 Cu18 170.2(2) . .
O15 Cu19 O36 Cu18 -101.5(4) . .
O1 Cu19 O36 Cu18 80.8(2) 2_656 .
N36 Cu19 O36 Cu20 -138.5(2) . .
N40 Cu19 O36 Cu20 42.09(19) . .
O15 Cu19 O36 Cu20 130.4(4) . .
O1 Cu19 O36 Cu20 -47.3(2) 2_656 .
O2 Cu20 O36 Cu18 -79.5(2) 2_656 .
N39 Cu20 O36 Cu18 6.9(2) . .
N41 Cu20 O36 Cu18 -177.2(2) . .
N51 Cu20 O36 Cu18 95.0(2) 1_666 .
O2 Cu20 O36 Cu19 52.8(2) 2_656 .
N39 Cu20 O36 Cu19 139.2(2) . .
N41 Cu20 O36 Cu19 -44.90(19) . .
N51 Cu20 O36 Cu19 -132.7(2) 1_666 .
N10 Cu4 N1 N2 -69(3) . .
O30 Cu4 N1 N2 -13.3(4) . .
N58 Cu4 N1 N2 177.5(4) . .
N56 Cu4 N1 N2 75.8(4) . .
N10 Cu4 N1 C2 122(3) . .
O30 Cu4 N1 C2 177.7(7) . .
N58 Cu4 N1 C2 8.6(7) . .
N56 Cu4 N1 C2 -93.2(6) . .
C2 N1 N2 N3 0.5(7) . .
Cu4 N1 N2 N3 -171.5(4) . .
C2 N1 N2 Cu3 178.2(4) . .
Cu4 N1 N2 Cu3 6.2(6) . .
O29 Cu3 N2 N1 179.1(5) . .
O30 Cu3 N2 N1 5.0(5) . .
N8 Cu3 N2 N1 -90.0(6) . .
O29 Cu3 N2 N3 -3.5(5) . .
O30 Cu3 N2 N3 -177.5(5) . .
N8 Cu3 N2 N3 87.5(6) . .
N1 N2 N3 C1 -0.2(7) . .
Cu3 N2 N3 C1 -178.0(4) . .
N1 N2 N3 Cu1 173.4(4) . .
Cu3 N2 N3 Cu1 -4.4(6) . .
O8 Cu1 N3 N2 161.2(4) 1_444 .
O29 Cu1 N3 N2 9.2(4) . .
N4 Cu1 N3 N2 59(2) . .
O25 Cu1 N3 N2 -88.8(4) 2_556 .
O8 Cu1 N3 C1 -27.5(6) 1_444 .
O29 Cu1 N3 C1 -179.5(6) . .
N4 Cu1 N3 C1 -129.6(19) . .
O25 Cu1 N3 C1 82.5(6) 2_556 .
O8 Cu1 N4 N5 -174.8(4) 1_444 .
O29 Cu1 N4 N5 -22.8(4) . .
N3 Cu1 N4 N5 -73(2) . .
O25 Cu1 N4 N5 75.1(4) 2_556 .
O8 Cu1 N4 C4 -5.7(6) 1_444 .
O29 Cu1 N4 C4 146.2(6) . .
N3 Cu1 N4 C4 96(2) . .
O25 Cu1 N4 C4 -115.9(6) 2_556 .
C4 N4 N5 N6 -1.8(6) . .
Cu1 N4 N5 N6 169.6(3) . .
C4 N4 N5 Cu2 178.1(4) . .
Cu1 N4 N5 Cu2 -10.4(6) . .
O24 Cu2 N5 N4 -60.6(4) 2_556 .
N45 Cu2 N5 N4 127.9(4) 2_566 .
N9 Cu2 N5 N4 41.5(14) . .
O29 Cu2 N5 N4 33.8(4) . .
O24 Cu2 N5 N6 119.4(5) 2_556 .
N45 Cu2 N5 N6 -52.1(5) 2_566 .
N9 Cu2 N5 N6 -138.5(11) . .
O29 Cu2 N5 N6 -146.3(5) . .
N4 N5 N6 C3 1.7(6) . .
Cu2 N5 N6 C3 -178.3(4) . .
N4 N5 N6 Cu17 -170.7(3) . 2_566
Cu2 N5 N6 Cu17 9.3(7) . 2_566
N13 Cu5 N7 N8 115.9(4) . .
N11 Cu5 N7 N8 6(3) . .
N55 Cu5 N7 N8 -79.0(4) . .
O30 Cu5 N7 N8 6.4(4) . .
N13 Cu5 N7 C6 -75.4(6) . .
N11 Cu5 N7 C6 175(2) . .
N55 Cu5 N7 C6 89.8(6) . .
O30 Cu5 N7 C6 175.1(6) . .
C6 N7 N8 N9 -2.0(6) . .
Cu5 N7 N8 N9 169.4(3) . .
C6 N7 N8 Cu3 -170.7(4) . .
Cu5 N7 N8 Cu3 0.7(6) . .
O29 Cu3 N8 N7 174.2(4) . .
O30 Cu3 N8 N7 -8.5(5) . .
N2 Cu3 N8 N7 84.3(6) . .
O29 Cu3 N8 N9 7.1(4) . .
O30 Cu3 N8 N9 -175.7(4) . .
N2 Cu3 N8 N9 -82.9(5) . .
N7 N8 N9 C5 1.5(6) . .
Cu3 N8 N9 C5 170.2(4) . .
N7 N8 N9 Cu2 -175.0(3) . .
Cu3 N8 N9 Cu2 -6.3(6) . .
O24 Cu2 N9 C5 -78.4(6) 2_556 .
N45 Cu2 N9 C5 92.3(6) 2_566 .
N5 Cu2 N9 C5 179(51) . .
O29 Cu2 N9 C5 -173.6(6) . .
O24 Cu2 N9 N8 97.0(4) 2_556 .
N45 Cu2 N9 N8 -92.3(4) 2_566 .
N5 Cu2 N9 N8 -5.8(15) . .
O29 Cu2 N9 N8 1.8(4) . .
O30 Cu4 N10 C8 -155.4(6) . .
N58 Cu4 N10 C8 13.7(7) . .
N1 Cu4 N10 C8 -100(3) . .
N56 Cu4 N10 C8 115.3(6) . .
O30 Cu4 N10 N11 36.6(4) . .
N58 Cu4 N10 N11 -154.3(4) . .
N1 Cu4 N10 N11 92(3) . .
N56 Cu4 N10 N11 -52.7(4) . .
C8 N10 N11 N12 0.8(7) . .
Cu4 N10 N11 N12 171.9(4) . .
C8 N10 N11 Cu5 -177.7(4) . .
Cu4 N10 N11 Cu5 -6.6(6) . .
N7 Cu5 N11 N12 159(2) . .
N13 Cu5 N11 N12 49.0(5) . .
N55 Cu5 N11 N12 -116.6(5) . .
O30 Cu5 N11 N12 158.3(5) . .
N7 Cu5 N11 N10 -23(3) . .
N13 Cu5 N11 N10 -132.8(5) . .
N55 Cu5 N11 N10 61.7(5) . .
O30 Cu5 N11 N10 -23.4(4) . .
N10 N11 N12 C7 -0.8(7) . .
Cu5 N11 N12 C7 177.6(4) . .
N10 N11 N12 Cu11 166.9(4) . .
Cu5 N11 N12 Cu11 -14.7(7) . .
O31 Cu11 N12 C7 39.2(7) . .
N19 Cu11 N12 C7 -54.7(6) . .
N14 Cu11 N12 C7 134.6(6) . .
O37 Cu11 N12 C7 -143.8(6) . .
O31 Cu11 N12 N11 -125.6(4) . .
N19 Cu11 N12 N11 140.5(5) . .
N14 Cu11 N12 N11 -30.2(5) . .
O37 Cu11 N12 N11 51.4(5) . .
N7 Cu5 N13 C10 -34.7(6) . .
N11 Cu5 N13 C10 140.4(6) . .
N55 Cu5 N13 C10 -108.4(9) . .
O30 Cu5 N13 C10 57.2(6) . .
N7 Cu5 N13 N14 147.8(5) . .
N11 Cu5 N13 N14 -37.0(5) . .
N55 Cu5 N13 N14 74.1(10) . .
O30 Cu5 N13 N14 -120.2(5) . .
C10 N13 N14 N15 0.5(7) . .
Cu5 N13 N14 N15 178.5(4) . .
C10 N13 N14 Cu11 176.2(4) . .
Cu5 N13 N14 Cu11 -5.8(7) . .
O31 Cu11 N14 N13 -174.6(5) . .
N19 Cu11 N14 N13 -99.2(9) . .
N12 Cu11 N14 N13 42.5(5) . .
O37 Cu11 N14 N13 -41.2(5) . .
O31 Cu11 N14 N15 0.7(5) . .
N19 Cu11 N14 N15 76.0(10) . .
N12 Cu11 N14 N15 -142.3(5) . .
O37 Cu11 N14 N15 134.0(5) . .
N13 N14 N15 C9 -1.0(7) . .
Cu11 N14 N15 C9 -177.0(4) . .
N13 N14 N15 Cu12 -170.3(4) . .
Cu11 N14 N15 Cu12 13.6(6) . .
O4 Cu12 N15 C9 -22.4(6) 1_565 .
N16 Cu12 N15 C9 -109.7(11) . .
O31 Cu12 N15 C9 174.7(6) . .
O18 Cu12 N15 C9 83.3(6) 2_667 .
O4 Cu12 N15 N14 143.9(4) 1_565 .
N16 Cu12 N15 N14 56.6(12) . .
O31 Cu12 N15 N14 -19.1(4) . .
O18 Cu12 N15 N14 -110.5(4) 2_667 .
O4 Cu12 N16 N17 -152.7(4) 1_565 .
O31 Cu12 N16 N17 9.6(4) . .
N15 Cu12 N16 N17 -65.7(12) . .
O18 Cu12 N16 N17 101.6(4) 2_667 .
O4 Cu12 N16 C12 27.9(7) 1_565 .
O31 Cu12 N16 C12 -169.8(7) . .
N15 Cu12 N16 C12 114.9(11) . .
O18 Cu12 N16 C12 -77.8(7) 2_667 .
C12 N16 N17 N18 -0.1(7) . .
Cu12 N16 N17 N18 -179.7(4) . .
C12 N16 N17 Cu13 -173.7(4) . .
Cu12 N16 N17 Cu13 6.7(6) . .
O32 Cu13 N17 N18 -4.3(5) . .
O31 Cu13 N17 N18 168.1(5) . .
N20 Cu13 N17 N18 91.1(8) . .
O38 Cu13 N17 N18 -109.6(5) . .
O32 Cu13 N17 N16 168.5(5) . .
O31 Cu13 N17 N16 -19.1(5) . .
N20 Cu13 N17 N16 -96.1(8) . .
O38 Cu13 N17 N16 63.2(5) . .
N16 N17 N18 C11 1.2(7) . .
Cu13 N17 N18 C11 174.6(5) . .
N16 N17 N18 Cu15 175.0(4) . .
Cu13 N17 N18 Cu15 -11.5(6) . .
O32 Cu15 N18 N17 20.2(4) . .
N31 Cu15 N18 N17 -170.3(4) . .
N25 Cu15 N18 N17 95(5) . .
N29 Cu15 N18 N17 -66.8(4) . .
O32 Cu15 N18 C11 -168.9(8) . .
N31 Cu15 N18 C11 0.6(8) . .
N25 Cu15 N18 C11 -94(5) . .
N29 Cu15 N18 C11 104.1(8) . .
O31 Cu11 N19 N20 -39.8(4) . .
N14 Cu11 N19 N20 -115.3(8) . .
N12 Cu11 N19 N20 103.0(4) . .
O37 Cu11 N19 N20 -172.5(4) . .
O31 Cu11 N19 C13 127.4(7) . .
N14 Cu11 N19 C13 51.9(12) . .
N12 Cu11 N19 C13 -89.8(7) . .
O37 Cu11 N19 C13 -5.3(6) . .
C13 N19 N20 N21 0.1(7) . .
Cu11 N19 N20 N21 171.1(4) . .
C13 N19 N20 Cu13 -154.8(4) . .
Cu11 N19 N20 Cu13 16.2(5) . .
O32 Cu13 N20 N19 -171.8(4) . .
O31 Cu13 N20 N19 16.0(4) . .
N17 Cu13 N20 N19 93.3(8) . .
O38 Cu13 N20 N19 -65.3(5) . .
O32 Cu13 N20 N21 37.2(5) . .
O31 Cu13 N20 N21 -134.9(5) . .
N17 Cu13 N20 N21 -57.6(9) . .
O38 Cu13 N20 N21 143.7(4) . .
N19 N20 N21 C14 0.4(7) . .
Cu13 N20 N21 C14 153.4(4) . .
N19 N20 N21 Cu14 -179.4(4) . .
Cu13 N20 N21 Cu14 -26.4(6) . .
N22 Cu14 N21 C14 80.2(7) . .
N28 Cu14 N21 C14 -92.9(7) . .
N26 Cu14 N21 C14 170.0(13) . .
O32 Cu14 N21 C14 -177.1(6) . .
O26 Cu14 N21 C14 -1.5(7) . .
N22 Cu14 N21 N20 -100.0(4) . .
N28 Cu14 N21 N20 86.9(4) . .
N26 Cu14 N21 N20 -10.3(18) . .
O32 Cu14 N21 N20 2.6(4) . .
O26 Cu14 N21 N20 178.3(4) . .
N28 Cu14 N22 C16 133.9(16) . .
N26 Cu14 N22 C16 -129.8(6) . .
N21 Cu14 N22 C16 43.2(6) . .
O32 Cu14 N22 C16 -48.2(6) . .
O26 Cu14 N22 C16 142.0(6) . .
N28 Cu14 N22 N23 -59.3(19) . .
N26 Cu14 N22 N23 37.0(4) . .
N21 Cu14 N22 N23 -150.1(4) . .
O32 Cu14 N22 N23 118.6(4) . .
O26 Cu14 N22 N23 -51.2(4) . .
C16 N22 N23 N24 0.1(7) . .
Cu14 N22 N23 N24 -169.7(3) . .
C16 N22 N23 Cu9 -173.1(4) . 2_656
Cu14 N22 N23 Cu9 17.1(7) . 2_656
N22 N23 N24 C15 0.0(7) . .
Cu9 N23 N24 C15 173.8(4) 2_656 .
N22 N23 N24 Cu10 172.6(4) . 2_656
Cu9 N23 N24 Cu10 -13.6(6) 2_656 2_656
O32 Cu15 N25 C18 157.5(6) . .
N31 Cu15 N25 C18 -11.8(6) . .
N18 Cu15 N25 C18 83(5) . .
N29 Cu15 N25 C18 -115.3(6) . .
O32 Cu15 N25 N26 -34.6(4) . .
N31 Cu15 N25 N26 156.0(4) . .
N18 Cu15 N25 N26 -109(5) . .
N29 Cu15 N25 N26 52.5(4) . .
C18 N25 N26 N27 -0.9(6) . .
Cu15 N25 N26 N27 -171.6(3) . .
C18 N25 N26 Cu14 176.7(4) . .
Cu15 N25 N26 Cu14 6.0(6) . .
N22 Cu14 N26 N25 124.7(5) . .
N28 Cu14 N26 N25 -62.2(5) . .
N21 Cu14 N26 N25 34.9(18) . .
O32 Cu14 N26 N25 21.8(4) . .
O26 Cu14 N26 N25 -153.6(4) . .
N22 Cu14 N26 N27 -58.2(5) . .
N28 Cu14 N26 N27 115.0(5) . .
N21 Cu14 N26 N27 -147.9(14) . .
O32 Cu14 N26 N27 -161.0(5) . .
O26 Cu14 N26 N27 23.6(5) . .
N25 N26 N27 C17 0.1(6) . .
Cu14 N26 N27 C17 -177.4(4) . .
N25 N26 N27 Cu9 -165.0(3) . 2_656
Cu14 N26 N27 Cu9 17.5(6) . 2_656
N22 Cu14 N28 C20 -31(2) . .
N26 Cu14 N28 C20 -127.3(7) . .
N21 Cu14 N28 C20 59.7(7) . .
O32 Cu14 N28 C20 151.0(7) . .
O26 Cu14 N28 C20 -39.1(7) . .
N22 Cu14 N28 N29 134.0(16) . .
N26 Cu14 N28 N29 37.8(4) . .
N21 Cu14 N28 N29 -135.2(4) . .
O32 Cu14 N28 N29 -43.9(4) . .
O26 Cu14 N28 N29 126.0(4) . .
C20 N28 N29 N30 1.5(7) . .
Cu14 N28 N29 N30 -167.1(4) . .
C20 N28 N29 Cu15 -169.3(4) . .
Cu14 N28 N29 Cu15 22.2(5) . .
O32 Cu15 N29 N30 -150.3(6) . .
N31 Cu15 N29 N30 29.1(6) . .
N25 Cu15 N29 N30 120.2(6) . .
N18 Cu15 N29 N30 -60.6(6) . .
O32 Cu15 N29 N28 17.5(4) . .
N31 Cu15 N29 N28 -163.2(4) . .
N25 Cu15 N29 N28 -72.1(4) . .
N18 Cu15 N29 N28 107.1(4) . .
N28 N29 N30 C19 -1.6(7) . .
Cu15 N29 N30 C19 166.8(5) . .
N28 N29 N30 Cu16 159.5(4) . .
Cu15 N29 N30 Cu16 -32.2(7) . .
O35 Cu16 N30 N29 -158.9(8) . .
N43 Cu16 N30 N29 110.0(4) . .
N34 Cu16 N30 N29 -76.8(4) . .
N32 Cu16 N30 N29 24.1(4) . .
O35 Cu16 N30 C19 -3.4(13) . .
N43 Cu16 N30 C19 -94.6(6) . .
N34 Cu16 N30 C19 78.7(6) . .
N32 Cu16 N30 C19 179.5(6) . .
O32 Cu15 N31 N32 152.9(8) . .
N25 Cu15 N31 N32 -108.1(4) . .
N18 Cu15 N31 N32 74.4(4) . .
N29 Cu15 N31 N32 -23.5(4) . .
O32 Cu15 N31 C22 0.7(14) . .
N25 Cu15 N31 C22 99.7(6) . .
N18 Cu15 N31 C22 -77.8(6) . .
N29 Cu15 N31 C22 -175.7(5) . .
C22 N31 N32 N33 1.2(7) . .
Cu15 N31 N32 N33 -157.2(4) . .
C22 N31 N32 Cu16 -167.8(5) . .
Cu15 N31 N32 Cu16 33.8(7) . .
O35 Cu16 N32 N33 -19.2(4) . .
N43 Cu16 N32 N33 69.0(4) . .
N30 Cu16 N32 N33 160.2(4) . .
N34 Cu16 N32 N33 -108.1(4) . .
O35 Cu16 N32 N31 149.1(5) . .
N43 Cu16 N32 N31 -122.7(6) . .
N30 Cu16 N32 N31 -31.5(6) . .
N34 Cu16 N32 N31 60.2(6) . .
N31 N32 N33 C21 -2.1(7) . .
Cu16 N32 N33 C21 169.0(4) . .
N31 N32 N33 Cu17 171.6(4) . .
Cu16 N32 N33 Cu17 -17.3(5) . .
N6 Cu17 N33 N32 -134.2(19) 2_566 .
N37 Cu17 N33 N32 130.5(4) . .
N44 Cu17 N33 N32 -41.3(4) . .
O35 Cu17 N33 N32 39.3(4) . .
O14 Cu17 N33 N32 -127.0(4) . .
N6 Cu17 N33 C21 38(2) 2_566 .
N37 Cu17 N33 C21 -57.5(6) . .
N44 Cu17 N33 C21 130.7(6) . .
O35 Cu17 N33 C21 -148.7(6) . .
O14 Cu17 N33 C21 45.0(6) . .
O35 Cu16 N34 N35 -12.8(4) . .
N43 Cu16 N34 N35 -80.2(18) . .
N30 Cu16 N34 N35 178.3(4) . .
N32 Cu16 N34 N35 74.3(4) . .
O35 Cu16 N34 C24 172.5(7) . .
N43 Cu16 N34 C24 105.2(17) . .
N30 Cu16 N34 C24 3.7(7) . .
N32 Cu16 N34 C24 -100.3(7) . .
C24 N34 N35 N36 0.0(7) . .
Cu16 N34 N35 N36 -176.2(4) . .
C24 N34 N35 Cu18 -176.7(4) . .
Cu16 N34 N35 Cu18 7.1(6) . .
O36 Cu18 N35 N36 2.0(5) . .
O35 Cu18 N35 N36 -173.1(5) . .
N38 Cu18 N35 N36 92.9(5) . .
O39 Cu18 N35 N36 -86.9(5) . .
O36 Cu18 N35 N34 178.2(5) . .
O35 Cu18 N35 N34 3.2(5) . .
N38 Cu18 N35 N34 -90.9(6) . .
O39 Cu18 N35 N34 89.3(5) . .
N34 N35 N36 C23 0.5(7) . .
Cu18 N35 N36 C23 177.1(4) . .
N34 N35 N36 Cu19 173.1(4) . .
Cu18 N35 N36 Cu19 -10.3(7) . .
N40 Cu19 N36 N35 20(3) . .
O15 Cu19 N36 N35 165.9(4) . .
O36 Cu19 N36 N35 11.6(4) . .
O1 Cu19 N36 N35 -89.0(4) 2_656 .
N40 Cu19 N36 C23 -170(2) . .
O15 Cu19 N36 C23 -24.1(7) . .
O36 Cu19 N36 C23 -178.4(7) . .
O1 Cu19 N36 C23 81.0(7) 2_656 .
N6 Cu17 N37 N38 106.5(4) 2_566 .
N33 Cu17 N37 N38 -79.5(4) . .
N44 Cu17 N37 N38 2.7(16) . .
O35 Cu17 N37 N38 6.1(4) . .
O14 Cu17 N37 N38 -171.2(4) . .
N6 Cu17 N37 C26 -91.6(6) 2_566 .
N33 Cu17 N37 C26 82.3(6) . .
N44 Cu17 N37 C26 164.6(12) . .
O35 Cu17 N37 C26 167.9(6) . .
O14 Cu17 N37 C26 -9.4(6) . .
C26 N37 N38 N39 0.1(6) . .
Cu17 N37 N38 N39 166.3(3) . .
C26 N37 N38 Cu18 -170.5(4) . .
Cu17 N37 N38 Cu18 -4.2(6) . .
O36 Cu18 N38 N39 11.3(4) . .
O35 Cu18 N38 N39 -170.2(4) . .
N35 Cu18 N38 N39 -77.9(5) . .
O39 Cu18 N38 N39 101.9(4) . .
O36 Cu18 N38 N37 -179.4(4) . .
O35 Cu18 N38 N37 -1.0(4) . .
N35 Cu18 N38 N37 91.4(5) . .
O39 Cu18 N38 N37 -88.8(4) . .
N37 N38 N39 C25 0.2(6) . .
Cu18 N38 N39 C25 171.0(4) . .
N37 N38 N39 Cu20 -178.7(3) . .
Cu18 N38 N39 Cu20 -7.9(6) . .
O2 Cu20 N39 N38 97.5(4) 2_656 .
N41 Cu20 N39 N38 -33.0(17) . .
N51 Cu20 N39 N38 -89.2(4) 1_666 .
O36 Cu20 N39 N38 0.5(4) . .
O2 Cu20 N39 C25 -81.1(6) 2_656 .
N41 Cu20 N39 C25 148.5(14) . .
N51 Cu20 N39 C25 92.3(6) 1_666 .
O36 Cu20 N39 C25 -178.1(5) . .
N36 Cu19 N40 C28 135(2) . .
O15 Cu19 N40 C28 -10.8(6) . .
O36 Cu19 N40 C28 143.5(6) . .
O1 Cu19 N40 C28 -115.8(6) 2_656 .
N36 Cu19 N40 N41 -33(3) . .
O15 Cu19 N40 N41 -178.9(4) . .
O36 Cu19 N40 N41 -24.6(4) . .
O1 Cu19 N40 N41 76.1(4) 2_656 .
C28 N40 N41 N42 -1.4(6) . .
Cu19 N40 N41 N42 169.4(3) . .
C28 N40 N41 Cu20 -179.9(4) . .
Cu19 N40 N41 Cu20 -9.0(5) . .
O2 Cu20 N41 N42 119.8(5) 2_656 .
N39 Cu20 N41 N42 -110.4(15) . .
N51 Cu20 N41 N42 -54.1(5) 1_666 .
O36 Cu20 N41 N42 -144.0(5) . .
O2 Cu20 N41 N40 -62.1(4) 2_656 .
N39 Cu20 N41 N40 67.7(16) . .
N51 Cu20 N41 N40 124.0(4) 1_666 .
O36 Cu20 N41 N40 34.1(4) . .
N40 N41 N42 C27 1.4(6) . .
Cu20 N41 N42 C27 179.6(4) . .
N40 N41 N42 Cu7 -155.5(4) . 1_666
Cu20 N41 N42 Cu7 22.8(7) . 1_666
O35 Cu16 N43 C30 -153.6(6) . .
N30 Cu16 N43 C30 15.1(6) . .
N34 Cu16 N43 C30 -86.1(19) . .
N32 Cu16 N43 C30 119.0(6) . .
O35 Cu16 N43 N44 34.3(4) . .
N30 Cu16 N43 N44 -157.0(4) . .
N34 Cu16 N43 N44 101.8(17) . .
N32 Cu16 N43 N44 -53.2(4) . .
C30 N43 N44 N45 0.7(7) . .
Cu16 N43 N44 N45 174.7(4) . .
C30 N43 N44 Cu17 -177.8(4) . .
Cu16 N43 N44 Cu17 -3.8(6) . .
N6 Cu17 N44 N45 56.4(5) 2_566 .
N37 Cu17 N44 N45 160.5(12) . .
N33 Cu17 N44 N45 -117.5(5) . .
O35 Cu17 N44 N45 157.1(5) . .
O14 Cu17 N44 N45 -25.4(5) . .
N6 Cu17 N44 N43 -125.4(4) 2_566 .
N37 Cu17 N44 N43 -21.3(16) . .
N33 Cu17 N44 N43 60.7(4) . .
O35 Cu17 N44 N43 -24.7(4) . .
O14 Cu17 N44 N43 152.8(4) . .
N43 N44 N45 C29 0.6(6) . .
Cu17 N44 N45 C29 179.0(4) . .
N43 N44 N45 Cu2 166.8(3) . 2_566
Cu17 N44 N45 Cu2 -14.8(6) . 2_566
O22 Cu10 N46 N47 -167.2(5) . .
N24 Cu10 N46 N47 -3(3) 2_656 .
O34 Cu10 N46 N47 -11.5(5) . .
O11 Cu10 N46 N47 90.0(5) 2_666 .
O22 Cu10 N46 C32 28.7(7) . .
N24 Cu10 N46 C32 -168(3) 2_656 .
O34 Cu10 N46 C32 -175.6(7) . .
O11 Cu10 N46 C32 -74.1(7) 2_666 .
C32 N46 N47 N48 -0.6(8) . .
Cu10 N46 N47 N48 -168.5(4) . .
C32 N46 N47 Cu8 174.5(5) . .
Cu10 N46 N47 Cu8 6.6(7) . .
O34 Cu8 N47 N46 3.0(5) . .
O33 Cu8 N47 N46 -179.9(5) . .
N53 Cu8 N47 N46 -89.7(6) . .
O6 Cu8 N47 N46 92.1(5) . .
O34 Cu8 N47 N48 177.5(5) . .
O33 Cu8 N47 N48 -5.4(5) . .
N53 Cu8 N47 N48 84.8(6) . .
O6 Cu8 N47 N48 -93.5(5) . .
N46 N47 N48 C31 0.0(8) . .
Cu8 N47 N48 C31 -175.2(5) . .
N46 N47 N48 Cu6 175.1(4) . .
Cu8 N47 N48 Cu6 0.0(7) . .
O33 Cu6 N48 C31 178.7(7) . .
N57 Cu6 N48 C31 -11.2(8) . .
N49 Cu6 N48 C31 -141(4) . .
N59 Cu6 N48 C31 89.1(8) . .
O33 Cu6 N48 N47 5.4(5) . .
N57 Cu6 N48 N47 175.4(5) . .
N49 Cu6 N48 N47 45(4) . .
N59 Cu6 N48 N47 -84.3(5) . .
O33 Cu6 N49 N50 -34.0(4) . .
N57 Cu6 N49 N50 156.0(4) . .
N48 Cu6 N49 N50 -74(4) . .
N59 Cu6 N49 N50 56.0(4) . .
O33 Cu6 N49 C34 156.8(6) . .
N57 Cu6 N49 C34 -13.2(6) . .
N48 Cu6 N49 C34 117(4) . .
N59 Cu6 N49 C34 -113.2(6) . .
C34 N49 N50 N51 -0.5(7) . .
Cu6 N49 N50 N51 -172.4(4) . .
C34 N49 N50 Cu7 175.9(4) . .
Cu6 N49 N50 Cu7 4.1(6) . .
N52 Cu7 N50 N51 -151.2(13) . .
N42 Cu7 N50 N51 -53.4(5) 1_444 .
N60 Cu7 N50 N51 109.1(5) . .
O33 Cu7 N50 N51 -159.9(5) . .
N52 Cu7 N50 N49 33.1(17) . .
N42 Cu7 N50 N49 130.8(4) 1_444 .
N60 Cu7 N50 N49 -66.7(4) . .
O33 Cu7 N50 N49 24.4(4) . .
N49 N50 N51 C33 0.4(7) . .
Cu7 N50 N51 C33 -175.7(4) . .
N49 N50 N51 Cu20 -162.4(4) . 1_444
Cu7 N50 N51 Cu20 21.5(7) . 1_444
N42 Cu7 N52 N53 -110.9(4) 1_444 .
N50 Cu7 N52 N53 -13.3(18) . .
N60 Cu7 N52 N53 86.2(4) . .
O33 Cu7 N52 N53 -4.7(4) . .
N42 Cu7 N52 C36 78.4(6) 1_444 .
N50 Cu7 N52 C36 176.0(13) . .
N60 Cu7 N52 C36 -84.5(6) . .
O33 Cu7 N52 C36 -175.3(6) . .
C36 N52 N53 N54 0.8(6) . .
Cu7 N52 N53 N54 -172.1(3) . .
C36 N52 N53 Cu8 174.0(4) . .
Cu7 N52 N53 Cu8 1.1(6) . .
O34 Cu8 N53 N54 -3.7(4) . .
O33 Cu8 N53 N54 176.0(4) . .
N47 Cu8 N53 N54 86.3(5) . .
O6 Cu8 N53 N54 -95.2(4) . .
O34 Cu8 N53 N52 -175.9(4) . .
O33 Cu8 N53 N52 3.8(5) . .
N47 Cu8 N53 N52 -85.9(5) . .
O6 Cu8 N53 N52 92.6(4) . .
N52 N53 N54 C35 -1.1(6) . .
Cu8 N53 N54 C35 -174.4(4) . .
N52 N53 N54 Cu9 172.7(3) . .
Cu8 N53 N54 Cu9 -0.5(6) . .
O10 Cu9 N54 C35 80.6(5) 2_666 .
N27 Cu9 N54 C35 -91.1(5) 2_656 .
N23 Cu9 N54 C35 -172.7(17) 2_656 .
O34 Cu9 N54 C35 176.0(5) . .
O10 Cu9 N54 N53 -91.6(4) 2_666 .
N27 Cu9 N54 N53 96.7(4) 2_656 .
N23 Cu9 N54 N53 15(2) 2_656 .
O34 Cu9 N54 N53 3.8(4) . .
N7 Cu5 N55 N56 140.3(4) . .
N13 Cu5 N55 N56 -145.8(7) . .
N11 Cu5 N55 N56 -34.6(5) . .
O30 Cu5 N55 N56 47.7(4) . .
N7 Cu5 N55 C38 -52.6(7) . .
N13 Cu5 N55 C38 21.3(12) . .
N11 Cu5 N55 C38 132.5(7) . .
O30 Cu5 N55 C38 -145.2(7) . .
C38 N55 N56 N57 -0.5(7) . .
Cu5 N55 N56 N57 169.5(4) . .
C38 N55 N56 Cu4 163.6(5) . .
Cu5 N55 N56 Cu4 -26.4(5) . .
N10 Cu4 N56 N55 75.5(4) . .
O30 Cu4 N56 N55 -13.3(4) . .
N58 Cu4 N56 N55 166.8(4) . .
N1 Cu4 N56 N55 -102.4(4) . .
N10 Cu4 N56 N57 -125.8(6) . .
O30 Cu4 N56 N57 145.4(6) . .
N58 Cu4 N56 N57 -34.4(6) . .
N1 Cu4 N56 N57 56.4(6) . .
N55 N56 N57 C37 1.0(7) . .
Cu4 N56 N57 C37 -158.4(5) . .
N55 N56 N57 Cu6 -157.4(4) . .
Cu4 N56 N57 Cu6 43.2(7) . .
O33 Cu6 N57 N56 154.5(9) . .
N49 Cu6 N57 N56 -109.4(4) . .
N48 Cu6 N57 N56 72.8(4) . .
N59 Cu6 N57 N56 -27.1(5) . .
O33 Cu6 N57 C37 2.5(16) . .
N49 Cu6 N57 C37 98.5(6) . .
N48 Cu6 N57 C37 -79.2(6) . .
N59 Cu6 N57 C37 -179.1(6) . .
N10 Cu4 N58 N59 100.5(5) . .
O30 Cu4 N58 N59 -164.3(8) . .
N1 Cu4 N58 N59 -83.0(5) . .
N56 Cu4 N58 N59 15.0(5) . .
N10 Cu4 N58 C40 -101.5(7) . .
O30 Cu4 N58 C40 -6.3(15) . .
N1 Cu4 N58 C40 75.0(6) . .
N56 Cu4 N58 C40 173.0(6) . .
C40 N58 N59 N60 -1.1(7) . .
Cu4 N58 N59 N60 161.7(4) . .
C40 N58 N59 Cu6 179.6(5) . .
Cu4 N58 N59 Cu6 -17.6(8) . .
O33 Cu6 N59 N58 -160.5(6) . .
N57 Cu6 N59 N58 19.8(6) . .
N49 Cu6 N59 N58 111.1(6) . .
N48 Cu6 N59 N58 -71.2(6) . .
O33 Cu6 N59 N60 20.3(4) . .
N57 Cu6 N59 N60 -159.4(4) . .
N49 Cu6 N59 N60 -68.1(4) . .
N48 Cu6 N59 N60 109.6(4) . .
N58 N59 N60 C39 0.1(7) . .
Cu6 N59 N60 C39 179.5(5) . .
N58 N59 N60 Cu7 -166.9(4) . .
Cu6 N59 N60 Cu7 12.6(6) . .
N52 Cu7 N60 N59 -124.0(5) . .
N42 Cu7 N60 N59 133.2(6) 1_444 .
N50 Cu7 N60 N59 48.7(5) . .
O33 Cu7 N60 N59 -35.3(5) . .
N52 Cu7 N60 C39 72.5(7) . .
N42 Cu7 N60 C39 -30.3(11) 1_444 .
N50 Cu7 N60 C39 -114.8(7) . .
O33 Cu7 N60 C39 161.2(7) . .
N2 N3 C1 C2 -0.1(7) . .
Cu1 N3 C1 C2 -172.1(5) . .
N2 N1 C2 C1 -0.5(7) . .
Cu4 N1 C2 C1 169.1(5) . .
N3 C1 C2 N1 0.4(8) . .
N5 N6 C3 C4 -0.8(7) . .
Cu17 N6 C3 C4 170.3(4) 2_566 .
N5 N4 C4 C3 1.2(7) . .
Cu1 N4 C4 C3 -168.8(4) . .
N6 C3 C4 N4 -0.2(7) . .
N8 N9 C5 C6 -0.4(7) . .
Cu2 N9 C5 C6 175.4(4) . .
N8 N7 C6 C5 1.7(7) . .
Cu5 N7 C6 C5 -167.9(5) . .
N9 C5 C6 N7 -0.8(8) . .
N11 N12 C7 C8 0.6(7) . .
Cu11 N12 C7 C8 -166.0(4) . .
N11 N10 C8 C7 -0.4(7) . .
Cu4 N10 C8 C7 -169.3(5) . .
N12 C7 C8 N10 -0.1(8) . .
N14 N15 C9 C10 1.1(7) . .
Cu12 N15 C9 C10 168.5(4) . .
N14 N13 C10 C9 0.2(7) . .
Cu5 N13 C10 C9 -177.6(4) . .
N15 C9 C10 N13 -0.8(7) . .
N17 N18 C11 C12 -1.7(8) . .
Cu15 N18 C11 C12 -173.1(6) . .
N17 N16 C12 C11 -1.0(8) . .
Cu12 N16 C12 C11 178.5(5) . .
N18 C11 C12 N16 1.7(9) . .
N20 N19 C13 C14 -0.4(7) . .
Cu11 N19 C13 C14 -168.2(5) . .
N20 N21 C14 C13 -0.7(7) . .
Cu14 N21 C14 C13 179.1(5) . .
N19 C13 C14 N21 0.7(8) . .
N23 N24 C15 C16 -0.1(8) . .
Cu10 N24 C15 C16 -170.9(5) 2_656 .
N23 N22 C16 C15 -0.1(8) . .
Cu14 N22 C16 C15 167.7(5) . .
N24 C15 C16 N22 0.1(8) . .
N26 N27 C17 C18 0.7(7) . .
Cu9 N27 C17 C18 164.0(4) 2_656 .
N26 N25 C18 C17 1.3(7) . .
Cu15 N25 C18 C17 170.0(4) . .
N27 C17 C18 N25 -1.2(7) . .
N29 N30 C19 C20 1.0(8) . .
Cu16 N30 C19 C20 -155.7(5) . .
N29 N28 C20 C19 -0.8(8) . .
Cu14 N28 C20 C19 165.5(5) . .
N30 C19 C20 N28 -0.1(8) . .
N32 N33 C21 C22 2.1(8) . .
Cu17 N33 C21 C22 -170.5(5) . .
N32 N31 C22 C21 0.1(7) . .
Cu15 N31 C22 C21 154.1(5) . .
N33 C21 C22 N31 -1.3(8) . .
N35 N36 C23 C24 -0.7(8) . .
Cu19 N36 C23 C24 -171.6(5) . .
N36 C23 C24 N34 0.7(9) . .
N35 N34 C24 C23 -0.4(8) . .
Cu16 N34 C24 C23 174.6(5) . .
N38 N39 C25 C26 -0.4(7) . .
Cu20 N39 C25 C26 178.3(5) . .
N38 N37 C26 C25 -0.3(7) . .
Cu17 N37 C26 C25 -163.6(5) . .
N39 C25 C26 N37 0.4(7) . .
N41 N42 C27 C28 -0.8(7) . .
Cu7 N42 C27 C28 156.0(4) 1_666 .
N41 N40 C28 C27 0.9(7) . .
Cu19 N40 C28 C27 -168.3(4) . .
N42 C27 C28 N40 -0.1(7) . .
N44 N45 C29 C30 -1.6(7) . .
Cu2 N45 C29 C30 -166.3(4) 2_566 .
N44 N43 C30 C29 -1.7(7) . .
Cu16 N43 C30 C29 -174.4(5) . .
N45 C29 C30 N43 2.0(8) . .
N47 N48 C31 C32 0.7(9) . .
Cu6 N48 C31 C32 -173.2(5) . .
N47 N46 C32 C31 1.0(9) . .
Cu10 N46 C32 C31 166.6(5) . .
N48 C31 C32 N46 -1.1(10) . .
N50 N51 C33 C34 -0.2(7) . .
Cu20 N51 C33 C34 162.1(4) 1_444 .
N50 N49 C34 C33 0.4(7) . .
Cu6 N49 C34 C33 170.5(4) . .
N51 C33 C34 N49 -0.2(7) . .
N53 N54 C35 C36 1.0(7) . .
Cu9 N54 C35 C36 -171.8(4) . .
N53 N52 C36 C35 -0.2(7) . .
Cu7 N52 C36 C35 171.4(4) . .
N54 C35 C36 N52 -0.5(7) . .
N56 N57 C37 C38 -1.1(8) . .
Cu6 N57 C37 C38 152.9(5) . .
N56 N55 C38 C37 -0.2(8) . .
Cu5 N55 C38 C37 -168.3(5) . .
N57 C37 C38 N55 0.9(9) . .
N59 N60 C39 C40 0.9(8) . .
Cu7 N60 C39 C40 165.6(5) . .
N59 N58 C40 C39 1.7(8) . .
Cu4 N58 C40 C39 -158.0(5) . .
N60 C39 C40 N58 -1.7(9) . .
C46 C41 C42 C43 -1.1(9) . .
C47 C41 C42 C43 173.3(6) . .
C41 C42 C43 C44 2.8(10) . .
C41 C42 C43 C48 -177.8(6) . .
C42 C43 C44 C45 -2.5(10) . .
C48 C43 C44 C45 178.1(6) . .
C43 C44 C45 C46 0.4(10) . .
C43 C44 C45 S1 -177.9(5) . .
O5 S1 C45 C46 -154.4(6) . .
O7 S1 C45 C46 87.8(6) . .
O6 S1 C45 C46 -32.8(6) . .
O5 S1 C45 C44 23.9(6) . .
O7 S1 C45 C44 -93.9(6) . .
O6 S1 C45 C44 145.5(5) . .
C44 C45 C46 C41 1.3(10) . .
S1 C45 C46 C41 179.6(5) . .
C42 C41 C46 C45 -0.9(9) . .
C47 C41 C46 C45 -175.6(6) . .
Cu19 O1 C47 O2 -17.9(11) 2_656 .
Cu19 O1 C47 C41 159.8(4) 2_656 .
Cu20 O2 C47 O1 7.0(11) 2_656 .
Cu20 O2 C47 C41 -170.7(4) 2_656 .
C42 C41 C47 O1 -149.8(6) . .
C46 C41 C47 O1 24.7(9) . .
C42 C41 C47 O2 28.1(9) . .
C46 C41 C47 O2 -157.3(6) . .
Cu12 O4 C48 O3 -13.0(7) 1_545 .
Cu12 O4 C48 C43 167.9(4) 1_545 .
C42 C43 C48 O3 17.3(9) . .
C44 C43 C48 O3 -163.3(6) . .
C42 C43 C48 O4 -163.6(6) . .
C44 C43 C48 O4 15.8(9) . .
C54 C49 C50 C51 -2.4(9) . .
C55 C49 C50 C51 178.3(6) . .
C49 C50 C51 C52 0.5(10) . .
C49 C50 C51 C56 -178.2(6) . .
C50 C51 C52 C53 2.0(9) . .
C56 C51 C52 C53 -179.4(6) . .
C51 C52 C53 C54 -2.5(9) . .
C51 C52 C53 S2 -178.3(5) . .
O12 S2 C53 C54 147.2(5) . .
O14 S2 C53 C54 26.7(6) . .
O13 S2 C53 C54 -91.4(5) . .
O12 S2 C53 C52 -37.0(6) . .
O14 S2 C53 C52 -157.5(5) . .
O13 S2 C53 C52 84.4(5) . .
C52 C53 C54 C49 0.6(9) . .
S2 C53 C54 C49 176.3(5) . .
C50 C49 C54 C53 1.9(9) . .
C55 C49 C54 C53 -178.9(6) . .
Cu1 O8 C55 O9 5.4(8) 1_666 .
Cu1 O8 C55 C49 -174.2(4) 1_666 .
C50 C49 C55 O9 -6.7(9) . .
C54 C49 C55 O9 174.0(6) . .
C50 C49 C55 O8 172.9(6) . .
C54 C49 C55 O8 -6.3(9) . .
Cu10 O11 C56 O10 17.0(10) 2_666 .
Cu10 O11 C56 C51 -161.3(4) 2_666 .
Cu9 O10 C56 O11 -13.9(12) 2_666 .
Cu9 O10 C56 C51 164.4(5) 2_666 .
C50 C51 C56 O11 147.0(6) . .
C52 C51 C56 O11 -31.7(9) . .
C50 C51 C56 O10 -31.5(9) . .
C52 C51 C56 O10 149.9(6) . .
C62 C57 C58 C59 0.3(10) . .
C63 C57 C58 C59 -176.1(6) . .
C57 C58 C59 C60 0.0(10) . .
C57 C58 C59 C64 178.7(6) . .
C58 C59 C60 C61 0.0(10) . .
C64 C59 C60 C61 -178.6(6) . .
C59 C60 C61 C62 -0.3(10) . .
C59 C60 C61 S3 175.9(5) . .
O21 S3 C61 C62 -154.9(6) . .
O20 S3 C61 C62 80.5(6) . .
O19 S3 C61 C62 -35.2(6) . .
O21 S3 C61 C60 28.9(7) . .
O20 S3 C61 C60 -95.8(6) . .
O19 S3 C61 C60 148.6(5) . .
C60 C61 C62 C57 0.6(10) . .
S3 C61 C62 C57 -175.6(5) . .
C58 C57 C62 C61 -0.6(10) . .
C63 C57 C62 C61 175.6(6) . .
Cu12 O18 C63 O17 9.9(9) 2_667 .
Cu12 O18 C63 C57 -167.3(5) 2_667 .
C58 C57 C63 O18 168.8(6) . .
C62 C57 C63 O18 -7.5(10) . .
C58 C57 C63 O17 -8.7(9) . .
C62 C57 C63 O17 175.0(7) . .
Cu19 O15 C64 O16 12.1(8) . .
Cu19 O15 C64 C59 -165.8(5) . .
C60 C59 C64 O16 169.3(7) . .
C58 C59 C64 O16 -9.3(9) . .
C60 C59 C64 O15 -12.7(10) . .
C58 C59 C64 O15 168.7(6) . .
C70 C65 C66 C67 0.5(9) . .
C72 C65 C66 C67 179.4(6) . .
C65 C66 C67 C68 3.1(9) . .
C65 C66 C67 C71 -175.5(6) . .
C66 C67 C68 C69 -2.8(9) . .
C71 C67 C68 C69 175.8(6) . .
C67 C68 C69 C70 -1.0(9) . .
C67 C68 C69 S4 -172.3(5) . .
O28 S4 C69 C70 29.8(6) . .
O27 S4 C69 C70 -89.0(5) . .
O26 S4 C69 C70 151.7(5) . .
O28 S4 C69 C68 -158.5(5) . .
O27 S4 C69 C68 82.7(5) . .
O26 S4 C69 C68 -36.6(6) . .
C68 C69 C70 C65 4.6(9) . .
S4 C69 C70 C65 176.0(5) . .
C66 C65 C70 C69 -4.3(9) . .
C72 C65 C70 C69 176.9(6) . .
Cu10 O22 C71 O23 -12.6(7) . .
Cu10 O22 C71 C67 166.3(4) . .
C66 C67 C71 O23 10.1(9) . .
C68 C67 C71 O23 -168.5(6) . .
C66 C67 C71 O22 -168.9(5) . .
C68 C67 C71 O22 12.6(9) . .
Cu2 O24 C72 O25 14.9(11) 2_556 .
Cu2 O24 C72 C65 -162.1(4) 2_556 .
Cu1 O25 C72 O24 -11.3(10) 2_556 .
Cu1 O25 C72 C65 165.6(4) 2_556 .
C70 C65 C72 O24 -151.1(6) . .
C66 C65 C72 O24 30.0(8) . .
C70 C65 C72 O25 31.5(9) . .
C66 C65 C72 O25 -147.3(6) . .

loop_
_platon_squeeze_void_nr
_platon_squeeze_void_average_x
_platon_squeeze_void_average_y
_platon_squeeze_void_average_z
_platon_squeeze_void_volume
_platon_squeeze_void_count_electrons
1 -0.127 0.182 0.130 98.1 1.9
2 -0.210 0.286 0.576 307.4 7.9
3 0.014 0.369 0.546 10.6 -0.3
4 -0.016 0.632 0.450 11.3 -0.2
5 0.209 0.715 0.424 306.3 7.7
6 0.127 0.818 0.870 97.4 2.2
7 0.097 0.280 0.348 73.4 2.6
8 0.500 0.500 1.000 510.7 7.7
9 0.296 0.396 0.918 6.3 -0.1
10 0.463 0.844 0.834 7.1 0.3
11 0.537 0.156 0.166 6.9 0.3
12 0.704 0.604 0.082 6.6 -0.5
13 0.903 0.720 0.652 73.7 2.7
